data_4130950
loop_
_publ_author_name
'Pappas, Iraklis'
'Chirik, Paul J.'

_publ_section_title
;
 Catalytic Proton Coupled Electron Transfer from Metal Hydrides to
 Titanocene Amides, Hydrazides and Imides: Determination of Thermodynamic
 Parameters Relevant to Nitrogen Fixation.
;
_journal_issue 40
_journal_name_full 'Journal of the American Chemical Society'
_journal_page_first 13379
_journal_page_last 13389
_journal_paper_doi 10.1021/jacs.6b08009
_journal_volume 138
_journal_year 2016
_chemical_formula_sum 'C35 H57 Cr N O3 Si3 Ti'
_chemical_formula_weight 723.98
_space_group_IT_number 14
_space_group_name_Hall '-P 2yn'
_space_group_name_H-M_alt 'P 1 21/n 1'
_symmetry_cell_setting monoclinic
_symmetry_space_group_name_H-M 'P 1 21/n 1'
_atom_sites_solution_hydrogens geom
_atom_sites_solution_primary direct
_atom_sites_solution_secondary difmap
_audit_creation_method SHELXL-97
_cell_angle_alpha 90.000
_cell_angle_beta 103.507(5)
_cell_angle_gamma 90.000
_cell_formula_units_Z 8
_cell_length_a 16.947(5)
_cell_length_b 25.011(5)
_cell_length_c 18.486(5)
_cell_measurement_reflns_used 9311
_cell_measurement_temperature 100(2)
_cell_measurement_theta_max 63.67
_cell_measurement_theta_min 3.03
_cell_volume 7619(3)
_computing_cell_refinement 'Bruker SAINT'
_computing_data_collection 'Bruker APEX2'
_computing_data_reduction 'Bruker SAINT'
_computing_molecular_graphics 'ORTEP 3 (Farraguia, 1997)'
_computing_structure_refinement 'SHELXL-97 (Sheldrick, 2008)'
_computing_structure_solution 'SIR 92 (Giacavazzo, 1993)'
_diffrn_ambient_temperature 100(2)
_diffrn_measured_fraction_theta_full 0.986
_diffrn_measured_fraction_theta_max 0.986
_diffrn_measurement_device_type 'BRUKER APEX2 CCD'
_diffrn_measurement_method 'Phi and Omega Scans'
_diffrn_radiation_monochromator graphite
_diffrn_radiation_source 'fine-focus sealed tube'
_diffrn_radiation_type CuK\a
_diffrn_radiation_wavelength 1.54185
_diffrn_reflns_av_R_equivalents 0.0505
_diffrn_reflns_av_sigmaI/netI 0.0396
_diffrn_reflns_limit_h_max 19
_diffrn_reflns_limit_h_min -15
_diffrn_reflns_limit_k_max 24
_diffrn_reflns_limit_k_min -28
_diffrn_reflns_limit_l_max 21
_diffrn_reflns_limit_l_min -20
_diffrn_reflns_number 49736
_diffrn_reflns_theta_full 63.72
_diffrn_reflns_theta_max 63.72
_diffrn_reflns_theta_min 3.03
_exptl_absorpt_coefficient_mu 5.290
_exptl_absorpt_correction_T_max 0.8163
_exptl_absorpt_correction_T_min 0.4176
_exptl_absorpt_correction_type multi-scan
_exptl_absorpt_process_details 'SADABS V2008/1 (Bruker AXS)'
_exptl_crystal_colour orange
_exptl_crystal_density_diffrn 1.262
_exptl_crystal_density_method 'not measured'
_exptl_crystal_description Columnar
_exptl_crystal_F_000 3088
_exptl_crystal_size_max 0.20
_exptl_crystal_size_mid 0.06
_exptl_crystal_size_min 0.04
_refine_diff_density_max 2.400
_refine_diff_density_min -1.263
_refine_diff_density_rms 0.102
_refine_ls_extinction_method none
_refine_ls_goodness_of_fit_ref 1.029
_refine_ls_hydrogen_treatment mixed
_refine_ls_matrix_type full
_refine_ls_number_parameters 833
_refine_ls_number_reflns 12372
_refine_ls_number_restraints 2
_refine_ls_restrained_S_all 1.029
_refine_ls_R_factor_all 0.0861
_refine_ls_R_factor_gt 0.0731
_refine_ls_shift/su_max 0.004
_refine_ls_shift/su_mean 0.000
_refine_ls_structure_factor_coef Fsqd
_refine_ls_weighting_details 'calc w=1/[\s^2^(Fo^2^)+(0.0775P)^2^+43.4654P] where P=(Fo^2^+2Fc^2^)/3'
_refine_ls_weighting_scheme calc
_refine_ls_wR_factor_gt 0.1796
_refine_ls_wR_factor_ref 0.1885
_reflns_number_gt 10333
_reflns_number_total 12372
_reflns_threshold_expression >2\s(I)
_cod_data_source_file ja6b08009_si_002.cif
_cod_data_source_block ip41
_cod_depositor_comments
;
The following automatic conversions were performed:

data item '_symmetry_cell_setting' value 'Monoclinic' was changed to
'monoclinic' in accordance with the
/home/saulius/struct/COD-crude-data/automatic-downloads/DataCite-retrospective/ACS/depositions/lib/dictionaries/cif_core.dic
dictionary named 'cif_core.dic' version 2.4.2 last updated on
2011-04-26.

Automatic conversion script
Id: cif_fix_values 6909 2019-04-08 15:41:33Z antanas 

2020-05-08
Z value and formula fixed to values more according to usual
chemical conventions.                 miguel
;
_cod_original_formula_sum 'C70 H114 Cr2 N2 O6 Si6 Ti2'
_cod_original_formula_weight 1447.97
_cod_original_formula_units_Z 4
_cod_original_sg_symbol_H-M P2(1)/n
_cod_database_code 4130950

loop_
_symmetry_equiv_pos_as_xyz
'x, y, z'
'-x+1/2, y+1/2, -z+1/2'
'-x, -y, -z'
'x-1/2, -y-1/2, z-1/2'

loop_
_atom_site_label
_atom_site_type_symbol
_atom_site_fract_x
_atom_site_fract_y
_atom_site_fract_z
_atom_site_U_iso_or_equiv
_atom_site_adp_type
_atom_site_occupancy
_atom_site_symmetry_multiplicity
_atom_site_calc_flag
_atom_site_refinement_flags
C1 C 0.2554(3) 0.30052(19) 0.8687(3) 0.0230(11) Uani 1 1 d .
C2 C 0.2292(3) 0.34840(19) 0.9001(3) 0.0225(11) Uani 1 1 d .
C3 C 0.1528(3) 0.36309(19) 0.8563(3) 0.0259(12) Uani 1 1 d .
C4 C 0.1291(3) 0.32605(19) 0.7963(3) 0.0251(11) Uani 1 1 d .
C5 C 0.1922(3) 0.28775(18) 0.8048(3) 0.0239(11) Uani 1 1 d .
C6 C 0.2692(4) 0.3767(2) 0.9704(3) 0.0304(12) Uani 1 1 d .
H6A H 0.2594 0.4152 0.9641 0.046 Uiso 1 1 calc R
H6B H 0.3277 0.3698 0.9817 0.046 Uiso 1 1 calc R
H6C H 0.2467 0.3636 1.0113 0.046 Uiso 1 1 calc R
C7 C 0.0987(3) 0.4061(2) 0.8741(3) 0.0308(12) Uani 1 1 d .
H7A H 0.0626 0.3909 0.9032 0.046 Uiso 1 1 calc R
H7B H 0.0661 0.4213 0.8278 0.046 Uiso 1 1 calc R
H7C H 0.1319 0.4343 0.9031 0.046 Uiso 1 1 calc R
C8 C 0.0464(3) 0.3247(2) 0.7461(3) 0.0304(12) Uani 1 1 d .
H8A H 0.0424 0.2943 0.7120 0.046 Uiso 1 1 calc R
H8B H 0.0366 0.3580 0.7175 0.046 Uiso 1 1 calc R
H8C H 0.0059 0.3209 0.7759 0.046 Uiso 1 1 calc R
C9 C 0.1834(4) 0.2346(2) 0.7652(3) 0.0327(13) Uani 1 1 d .
H9A H 0.1670 0.2074 0.7968 0.049 Uiso 1 1 calc R
H9B H 0.2355 0.2245 0.7546 0.049 Uiso 1 1 calc R
H9C H 0.1421 0.2375 0.7184 0.049 Uiso 1 1 calc R
C10 C 0.2872(5) 0.1903(3) 0.9378(4) 0.0554(19) Uani 1 1 d .
H10A H 0.2607 0.1714 0.8921 0.083 Uiso 1 1 calc R
H10B H 0.2466 0.2003 0.9653 0.083 Uiso 1 1 calc R
H10C H 0.3279 0.1669 0.9686 0.083 Uiso 1 1 calc R
C11 C 0.4053(5) 0.2772(3) 1.0014(4) 0.0500(17) Uani 1 1 d .
H11A H 0.3722 0.2897 1.0349 0.075 Uiso 1 1 calc R
H11B H 0.4382 0.3069 0.9899 0.075 Uiso 1 1 calc R
H11C H 0.4412 0.2484 1.0254 0.075 Uiso 1 1 calc R
C12 C 0.4070(4) 0.2334(3) 0.8530(4) 0.0477(16) Uani 1 1 d .
H12A H 0.4460 0.2067 0.8783 0.072 Uiso 1 1 calc R
H12B H 0.4361 0.2653 0.8428 0.072 Uiso 1 1 calc R
H12C H 0.3753 0.2186 0.8061 0.072 Uiso 1 1 calc R
C13 C 0.1844(3) 0.3968(2) 0.6497(3) 0.0258(11) Uani 1 1 d .
C14 C 0.2053(4) 0.3412(2) 0.6467(3) 0.0291(12) Uani 1 1 d .
C15 C 0.2899(4) 0.3357(2) 0.6698(3) 0.0306(13) Uani 1 1 d .
C16 C 0.3236(3) 0.3872(2) 0.6788(3) 0.0282(12) Uani 1 1 d .
C17 C 0.2612(3) 0.4250(2) 0.6685(3) 0.0223(11) Uani 1 1 d .
C18 C 0.1519(4) 0.2968(2) 0.6088(3) 0.0411(15) Uani 1 1 d .
H18A H 0.1413 0.3016 0.5548 0.062 Uiso 1 1 calc R
H18B H 0.1004 0.2974 0.6244 0.062 Uiso 1 1 calc R
H18C H 0.1790 0.2625 0.6225 0.062 Uiso 1 1 calc R
C19 C 0.3401(4) 0.2864(3) 0.6700(4) 0.0469(17) Uani 1 1 d .
H19A H 0.3077 0.2548 0.6751 0.070 Uiso 1 1 calc R
H19B H 0.3878 0.2879 0.7118 0.070 Uiso 1 1 calc R
H19C H 0.3578 0.2843 0.6232 0.070 Uiso 1 1 calc R
C20 C 0.4125(4) 0.3990(3) 0.6852(3) 0.0452(16) Uani 1 1 d .
H20A H 0.4262 0.3915 0.6376 0.068 Uiso 1 1 calc R
H20B H 0.4456 0.3765 0.7241 0.068 Uiso 1 1 calc R
H20C H 0.4233 0.4368 0.6980 0.068 Uiso 1 1 calc R
C21 C 0.2711(4) 0.4844(2) 0.6695(3) 0.0346(13) Uani 1 1 d .
H21A H 0.3186 0.4943 0.7085 0.052 Uiso 1 1 calc R
H21B H 0.2226 0.5013 0.6794 0.052 Uiso 1 1 calc R
H21C H 0.2787 0.4964 0.6211 0.052 Uiso 1 1 calc R
C22 C 0.0452(4) 0.4741(2) 0.6669(3) 0.0363(13) Uani 1 1 d .
H22A H 0.0302 0.4522 0.7056 0.054 Uiso 1 1 calc R
H22B H -0.0029 0.4929 0.6386 0.054 Uiso 1 1 calc R
H22C H 0.0865 0.5003 0.6902 0.054 Uiso 1 1 calc R
C23 C 0.0035(4) 0.3838(3) 0.5565(4) 0.0437(15) Uani 1 1 d .
H23A H -0.0122 0.3611 0.5940 0.066 Uiso 1 1 calc R
H23B H 0.0228 0.3613 0.5207 0.066 Uiso 1 1 calc R
H23C H -0.0435 0.4046 0.5303 0.066 Uiso 1 1 calc R
C24 C 0.1088(4) 0.4704(3) 0.5246(3) 0.0402(15) Uani 1 1 d .
H24A H 0.0579 0.4780 0.4882 0.060 Uiso 1 1 calc R
H24B H 0.1449 0.4500 0.5005 0.060 Uiso 1 1 calc R
H24C H 0.1350 0.5041 0.5438 0.060 Uiso 1 1 calc R
C25 C 0.2176(3) 0.49449(19) 0.8243(3) 0.0187(10) Uani 1 1 d .
C26 C 0.2821(4) 0.5354(2) 0.9476(3) 0.0407(15) Uani 1 1 d .
C27 C 0.1289(4) 0.5424(2) 0.8978(3) 0.0383(15) Uani 1 1 d .
C28 C 0.2747(4) 0.6052(2) 0.7870(4) 0.0415(16) Uani 1 1 d .
H28 H 0.3094 0.5892 0.7596 0.050 Uiso 1 1 calc R
C29 C 0.2988(5) 0.6266(3) 0.8596(5) 0.060(2) Uani 1 1 d .
H29 H 0.3524 0.6273 0.8901 0.072 Uiso 1 1 calc R
C30 C 0.2285(4) 0.6465(2) 0.8783(3) 0.0394(15) Uani 1 1 d .
H30 H 0.2259 0.6631 0.9239 0.047 Uiso 1 1 calc R
C31 C 0.1631(4) 0.6373(2) 0.8177(4) 0.0442(16) Uani 1 1 d .
H31 H 0.1083 0.6471 0.8148 0.053 Uiso 1 1 calc R
C32 C 0.1915(4) 0.6117(2) 0.7628(4) 0.0445(16) Uani 1 1 d .
H32 H 0.1594 0.6004 0.7161 0.053 Uiso 1 1 calc R
C33 C 0.5456(4) 0.3943(3) 0.8516(5) 0.059(2) Uani 1 1 d .
H33A H 0.5378 0.3559 0.8421 0.088 Uiso 1 1 calc R
H33B H 0.5911 0.4000 0.8947 0.088 Uiso 1 1 calc R
H33C H 0.5574 0.4118 0.8079 0.088 Uiso 1 1 calc R
C34 C 0.4706(4) 0.4269(3) 0.9750(4) 0.0493(17) Uani 1 1 d .
H34A H 0.4218 0.4398 0.9893 0.074 Uiso 1 1 calc R
H34B H 0.5157 0.4514 0.9942 0.074 Uiso 1 1 calc R
H34C H 0.4844 0.3912 0.9959 0.074 Uiso 1 1 calc R
C35 C 0.4408(4) 0.4944(3) 0.8381(4) 0.0426(15) Uani 1 1 d .
H35A H 0.4442 0.4959 0.7860 0.064 Uiso 1 1 calc R
H35B H 0.4846 0.5160 0.8685 0.064 Uiso 1 1 calc R
H35C H 0.3883 0.5087 0.8426 0.064 Uiso 1 1 calc R
C36 C 0.7518(3) 0.04332(19) 0.8672(3) 0.0214(11) Uani 1 1 d .
C38 C 0.6634(3) 0.1144(2) 0.8588(3) 0.0263(12) Uani 1 1 d .
C39 C 0.6314(3) 0.0801(2) 0.7989(3) 0.0271(12) Uani 1 1 d .
C40 C 0.6861(3) 0.0362(2) 0.8037(3) 0.0244(11) Uani 1 1 d .
C41 C 0.7837(4) 0.1188(2) 0.9712(3) 0.0296(12) Uani 1 1 d .
H41A H 0.7780 0.1577 0.9672 0.044 Uiso 1 1 calc R
H41B H 0.8411 0.1091 0.9792 0.044 Uiso 1 1 calc R
H41C H 0.7626 0.1061 1.0132 0.044 Uiso 1 1 calc R
C42 C 0.6185(4) 0.1622(2) 0.8795(3) 0.0347(13) Uani 1 1 d .
H42A H 0.5720 0.1499 0.8980 0.052 Uiso 1 1 calc R
H42B H 0.5994 0.1848 0.8355 0.052 Uiso 1 1 calc R
H42C H 0.6551 0.1829 0.9183 0.052 Uiso 1 1 calc R
C43 C 0.5482(4) 0.0849(3) 0.7515(3) 0.0387(14) Uani 1 1 d .
H43A H 0.5093 0.0877 0.7830 0.058 Uiso 1 1 calc R
H43B H 0.5356 0.0532 0.7197 0.058 Uiso 1 1 calc R
H43C H 0.5447 0.1169 0.7203 0.058 Uiso 1 1 calc R
C44 C 0.6660(4) -0.0156(2) 0.7615(3) 0.0321(12) Uani 1 1 d .
H44A H 0.6393 -0.0399 0.7898 0.048 Uiso 1 1 calc R
H44B H 0.7161 -0.0321 0.7544 0.048 Uiso 1 1 calc R
H44C H 0.6297 -0.0084 0.7129 0.048 Uiso 1 1 calc R
C45 C 0.7585(4) -0.0699(2) 0.9276(4) 0.0426(15) Uani 1 1 d .
H45A H 0.7347 -0.0882 0.8807 0.064 Uiso 1 1 calc R
H45B H 0.7149 -0.0565 0.9495 0.064 Uiso 1 1 calc R
H45C H 0.7924 -0.0949 0.9621 0.064 Uiso 1 1 calc R
C46 C 0.8874(4) 0.0069(2) 1.0016(3) 0.0379(14) Uani 1 1 d .
H46A H 0.9185 -0.0243 1.0245 0.057 Uiso 1 1 calc R
H46B H 0.8532 0.0198 1.0339 0.057 Uiso 1 1 calc R
H46C H 0.9249 0.0353 0.9947 0.057 Uiso 1 1 calc R
C47 C 0.8893(4) -0.0358(2) 0.8493(4) 0.0388(14) Uani 1 1 d .
H47A H 0.8561 -0.0486 0.8017 0.058 Uiso 1 1 calc R
H47B H 0.9237 -0.0650 0.8742 0.058 Uiso 1 1 calc R
H47C H 0.9235 -0.0062 0.8402 0.058 Uiso 1 1 calc R
C48 C 0.7002(4) 0.1505(2) 0.6570(3) 0.0333(13) Uani 1 1 d .
C49 C 0.7077(5) 0.0921(3) 0.6492(3) 0.050(2) Uani 1 1 d .
C50 C 0.7895(4) 0.0780(2) 0.6687(3) 0.0399(15) Uani 1 1 d .
C51 C 0.8349(4) 0.1242(2) 0.6800(3) 0.0323(13) Uani 1 1 d .
C52 C 0.7830(3) 0.1683(2) 0.6749(3) 0.0229(11) Uani 1 1 d .
C53 C 0.6444(6) 0.0547(4) 0.6103(4) 0.073(3) Uani 1 1 d .
H53A H 0.6441 0.0540 0.5572 0.110 Uiso 1 1 calc R
H53B H 0.5913 0.0666 0.6165 0.110 Uiso 1 1 calc R
H53C H 0.6558 0.0188 0.6313 0.110 Uiso 1 1 calc R
C54 C 0.8272(6) 0.0233(3) 0.6659(4) 0.072(3) Uani 1 1 d .
H54A H 0.8538 0.0219 0.6243 0.108 Uiso 1 1 calc R
H54B H 0.7847 -0.0041 0.6591 0.108 Uiso 1 1 calc R
H54C H 0.8673 0.0167 0.7126 0.108 Uiso 1 1 calc R
C55 C 0.9240(4) 0.1255(3) 0.6824(4) 0.057(2) Uani 1 1 d .
H55A H 0.9516 0.0972 0.7157 0.086 Uiso 1 1 calc R
H55B H 0.9464 0.1603 0.7010 0.086 Uiso 1 1 calc R
H55C H 0.9323 0.1196 0.6323 0.086 Uiso 1 1 calc R
C56 C 0.8101(4) 0.2251(2) 0.6803(3) 0.0408(15) Uani 1 1 d .
H56A H 0.8635 0.2278 0.7148 0.061 Uiso 1 1 calc R
H56B H 0.7710 0.2470 0.6985 0.061 Uiso 1 1 calc R
H56C H 0.8138 0.2378 0.6310 0.061 Uiso 1 1 calc R
C57 C 0.5760(6) 0.2339(4) 0.6838(4) 0.075(3) Uani 1 1 d .
H57A H 0.6215 0.2429 0.7254 0.112 Uiso 1 1 calc R
H57B H 0.5353 0.2136 0.7023 0.112 Uiso 1 1 calc R
H57C H 0.5515 0.2669 0.6601 0.112 Uiso 1 1 calc R
C58 C 0.6301(7) 0.2299(4) 0.5395(5) 0.110(5) Uani 1 1 d .
H58A H 0.5801 0.2311 0.5001 0.165 Uiso 1 1 calc R
H58B H 0.6725 0.2113 0.5211 0.165 Uiso 1 1 calc R
H58C H 0.6479 0.2664 0.5541 0.165 Uiso 1 1 calc R
C59 C 0.5214(5) 0.1508(4) 0.5665(5) 0.072(2) Uani 1 1 d .
H59A H 0.5048 0.1268 0.6022 0.109 Uiso 1 1 calc R
H59B H 0.5382 0.1297 0.5281 0.109 Uiso 1 1 calc R
H59C H 0.4756 0.1738 0.5433 0.109 Uiso 1 1 calc R
C60 C 0.7639(3) 0.23801(19) 0.8418(3) 0.0195(10) Uani 1 1 d .
C61 C 0.8504(3) 0.2642(2) 0.9644(3) 0.0303(12) Uani 1 1 d .
C62 C 0.6982(4) 0.2904(2) 0.9315(3) 0.0306(12) Uani 1 1 d .
C63 C 0.8217(4) 0.3445(2) 0.8000(3) 0.0416(16) Uani 1 1 d .
H63 H 0.8288 0.3277 0.7559 0.050 Uiso 1 1 calc R
C64 C 0.8809(4) 0.3517(2) 0.8650(4) 0.0382(14) Uani 1 1 d .
H64 H 0.9359 0.3406 0.8736 0.046 Uiso 1 1 calc R
C65 C 0.8446(4) 0.3785(2) 0.9160(4) 0.0447(16) Uani 1 1 d .
H65 H 0.8713 0.3888 0.9651 0.054 Uiso 1 1 calc R
C66 C 0.7647(4) 0.3873(2) 0.8831(4) 0.0460(17) Uani 1 1 d .
H66 H 0.7267 0.4047 0.9057 0.055 Uiso 1 1 calc R
C67 C 0.7477(4) 0.3670(2) 0.8115(4) 0.0511(19) Uani 1 1 d .
H67 H 0.6967 0.3677 0.7766 0.061 Uiso 1 1 calc R
C68 C 1.0610(4) 0.0997(2) 0.8424(3) 0.0370(14) Uani 1 1 d .
H68A H 1.0457 0.0618 0.8385 0.055 Uiso 1 1 calc R
H68B H 1.1117 0.1041 0.8803 0.055 Uiso 1 1 calc R
H68C H 1.0686 0.1123 0.7943 0.055 Uiso 1 1 calc R
C69 C 1.0049(3) 0.1386(2) 0.9735(3) 0.0311(12) Uani 1 1 d .
H69A H 0.9668 0.1612 0.9922 0.047 Uiso 1 1 calc R
H69B H 1.0602 0.1522 0.9919 0.047 Uiso 1 1 calc R
H69C H 1.0017 0.1019 0.9909 0.047 Uiso 1 1 calc R
C70 C 0.9876(3) 0.2109(2) 0.8423(3) 0.0336(13) Uani 1 1 d .
H70A H 0.9861 0.2129 0.7891 0.050 Uiso 1 1 calc R
H70B H 1.0392 0.2255 0.8709 0.050 Uiso 1 1 calc R
H70C H 0.9426 0.2318 0.8529 0.050 Uiso 1 1 calc R
C370 C 0.7366(3) 0.09335(19) 0.9005(3) 0.0210(10) Uani 1 1 d .
N1 N 0.3636(3) 0.38421(17) 0.8374(2) 0.0253(9) Uani 1 1 d D
N2 N 0.8797(3) 0.11347(16) 0.8376(2) 0.0244(9) Uani 1 1 d D
O1 O 0.2163(2) 0.44990(12) 0.79929(18) 0.0198(7) Uani 1 1 d .
O2 O 0.3254(3) 0.5205(2) 1.0019(3) 0.0613(14) Uani 1 1 d .
O3 O 0.0727(3) 0.53113(18) 0.9205(3) 0.0546(13) Uani 1 1 d .
O4 O 0.7498(2) 0.19463(13) 0.81113(19) 0.0273(8) Uani 1 1 d .
O5 O 0.8936(3) 0.24078(18) 1.0123(2) 0.0418(10) Uani 1 1 d .
O6 O 0.6438(3) 0.28450(17) 0.9585(2) 0.0416(10) Uani 1 1 d .
Si1 Si 0.33772(10) 0.25175(6) 0.91344(9) 0.0325(4) Uani 1 1 d .
Si2 Si 0.08671(9) 0.43043(6) 0.60317(8) 0.0303(3) Uani 1 1 d .
Si3 Si 0.45110(9) 0.42371(7) 0.87113(9) 0.0365(4) Uani 1 1 d .
Si4 Si 0.82206(9) -0.01247(5) 0.90921(8) 0.0259(3) Uani 1 1 d .
Si5 Si 0.61140(11) 0.19490(10) 0.61812(10) 0.0552(6) Uani 1 1 d .
Si6 Si 0.97813(9) 0.13978(5) 0.86941(8) 0.0252(3) Uani 1 1 d .
Ti1 Ti 0.25216(5) 0.37322(3) 0.77811(5) 0.0171(2) Uani 1 1 d .
Ti2 Ti 0.76461(6) 0.11616(3) 0.78132(5) 0.0209(2) Uani 1 1 d .
Cr1 Cr 0.21741(6) 0.55933(3) 0.86212(5) 0.0284(2) Uani 1 1 d .
Cr2 Cr 0.78457(5) 0.29951(3) 0.88820(5) 0.0239(2) Uani 1 1 d .
H1N H 0.368(4) 0.366(2) 0.877(2) 0.029 Uiso 1 1 d D
H2N H 0.876(3) 0.0936(19) 0.873(2) 0.029 Uiso 1 1 d D

loop_
_atom_site_aniso_label
_atom_site_aniso_U_11
_atom_site_aniso_U_22
_atom_site_aniso_U_33
_atom_site_aniso_U_23
_atom_site_aniso_U_13
_atom_site_aniso_U_12
C1 0.037(3) 0.012(2) 0.025(3) 0.0035(19) 0.016(2) 0.000(2)
C2 0.032(3) 0.014(2) 0.027(3) 0.002(2) 0.018(2) -0.003(2)
C3 0.041(3) 0.014(2) 0.033(3) -0.003(2) 0.028(3) -0.009(2)
C4 0.034(3) 0.016(2) 0.031(3) 0.001(2) 0.018(2) -0.007(2)
C5 0.038(3) 0.009(2) 0.031(3) 0.001(2) 0.021(2) -0.003(2)
C6 0.046(3) 0.021(3) 0.029(3) -0.004(2) 0.017(3) -0.005(2)
C7 0.036(3) 0.020(3) 0.044(3) -0.003(2) 0.025(3) -0.002(2)
C8 0.038(3) 0.018(3) 0.040(3) 0.002(2) 0.018(3) 0.001(2)
C9 0.046(3) 0.016(3) 0.039(3) -0.002(2) 0.017(3) -0.001(2)
C10 0.068(5) 0.027(3) 0.072(5) 0.023(3) 0.019(4) 0.005(3)
C11 0.072(5) 0.036(4) 0.036(3) 0.008(3) 0.000(3) 0.009(3)
C12 0.050(4) 0.049(4) 0.046(4) 0.000(3) 0.013(3) 0.020(3)
C13 0.028(3) 0.034(3) 0.017(2) 0.000(2) 0.009(2) 0.006(2)
C14 0.047(3) 0.024(3) 0.020(3) -0.005(2) 0.014(2) -0.003(2)
C15 0.042(3) 0.030(3) 0.027(3) 0.003(2) 0.022(3) 0.010(3)
C16 0.028(3) 0.038(3) 0.023(3) 0.010(2) 0.015(2) 0.006(2)
C17 0.031(3) 0.020(3) 0.017(2) 0.0055(19) 0.010(2) 0.003(2)
C18 0.061(4) 0.033(3) 0.030(3) -0.007(2) 0.013(3) -0.003(3)
C19 0.063(4) 0.041(4) 0.043(4) 0.005(3) 0.025(3) 0.022(3)
C20 0.032(3) 0.070(5) 0.037(3) 0.009(3) 0.017(3) 0.005(3)
C21 0.043(3) 0.029(3) 0.033(3) 0.007(2) 0.013(3) -0.002(3)
C22 0.033(3) 0.037(3) 0.038(3) 0.006(3) 0.007(3) 0.013(3)
C23 0.043(4) 0.047(4) 0.037(3) -0.003(3) 0.001(3) 0.004(3)
C24 0.042(4) 0.042(4) 0.039(3) 0.015(3) 0.016(3) 0.015(3)
C25 0.026(3) 0.016(3) 0.017(2) 0.0047(19) 0.009(2) -0.002(2)
C26 0.062(4) 0.033(3) 0.028(3) -0.001(3) 0.011(3) -0.016(3)
C27 0.063(4) 0.013(3) 0.045(4) -0.003(2) 0.024(3) 0.007(3)
C28 0.060(4) 0.016(3) 0.057(4) 0.008(3) 0.032(3) -0.004(3)
C29 0.051(4) 0.030(4) 0.085(6) 0.025(4) -0.013(4) -0.025(3)
C30 0.064(4) 0.016(3) 0.039(3) -0.004(2) 0.012(3) -0.005(3)
C31 0.060(4) 0.016(3) 0.053(4) 0.009(3) 0.006(3) -0.001(3)
C32 0.068(5) 0.025(3) 0.038(3) 0.010(3) 0.008(3) -0.009(3)
C33 0.022(3) 0.072(5) 0.081(5) 0.021(4) 0.010(3) 0.005(3)
C34 0.037(4) 0.055(4) 0.047(4) 0.013(3) -0.007(3) -0.014(3)
C35 0.032(3) 0.050(4) 0.043(4) 0.008(3) 0.002(3) -0.015(3)
C36 0.029(3) 0.015(2) 0.023(3) 0.0074(19) 0.013(2) 0.001(2)
C38 0.036(3) 0.021(3) 0.030(3) 0.006(2) 0.023(2) 0.004(2)
C39 0.033(3) 0.023(3) 0.029(3) 0.009(2) 0.015(2) 0.003(2)
C40 0.031(3) 0.017(3) 0.029(3) 0.003(2) 0.015(2) -0.001(2)
C41 0.043(3) 0.024(3) 0.027(3) 0.000(2) 0.019(2) 0.000(2)
C42 0.048(4) 0.027(3) 0.037(3) 0.005(2) 0.023(3) 0.008(3)
C43 0.042(4) 0.040(3) 0.034(3) 0.009(3) 0.010(3) 0.006(3)
C44 0.038(3) 0.024(3) 0.035(3) -0.002(2) 0.013(3) -0.005(2)
C45 0.044(4) 0.023(3) 0.063(4) 0.016(3) 0.020(3) 0.002(3)
C46 0.046(4) 0.030(3) 0.039(3) 0.011(3) 0.013(3) 0.009(3)
C47 0.041(3) 0.029(3) 0.052(4) 0.003(3) 0.023(3) 0.009(3)
C48 0.036(3) 0.050(4) 0.015(3) 0.004(2) 0.009(2) 0.002(3)
C49 0.086(5) 0.056(4) 0.011(3) -0.009(3) 0.016(3) -0.046(4)
C50 0.061(4) 0.037(4) 0.027(3) -0.003(2) 0.020(3) 0.008(3)
C51 0.047(3) 0.034(3) 0.021(3) 0.008(2) 0.018(2) 0.017(3)
C52 0.034(3) 0.022(3) 0.016(2) 0.0050(19) 0.011(2) 0.005(2)
C53 0.096(7) 0.088(6) 0.036(4) -0.013(4) 0.016(4) -0.046(5)
C54 0.142(8) 0.033(4) 0.057(5) -0.003(3) 0.057(5) 0.020(4)
C55 0.050(4) 0.097(6) 0.032(3) 0.018(4) 0.022(3) 0.041(4)
C56 0.063(4) 0.030(3) 0.033(3) 0.009(2) 0.018(3) -0.004(3)
C57 0.092(6) 0.081(6) 0.057(5) 0.024(4) 0.031(5) 0.052(5)
C58 0.173(11) 0.107(8) 0.075(6) 0.068(6) 0.079(7) 0.109(8)
C59 0.061(5) 0.084(6) 0.062(5) 0.006(4) -0.005(4) 0.009(5)
C60 0.024(3) 0.015(3) 0.021(2) 0.0053(19) 0.010(2) 0.005(2)
C61 0.031(3) 0.029(3) 0.031(3) -0.004(2) 0.009(3) -0.003(2)
C62 0.039(3) 0.021(3) 0.034(3) 0.000(2) 0.012(3) 0.005(2)
C63 0.074(5) 0.018(3) 0.039(3) 0.003(2) 0.026(3) -0.012(3)
C64 0.036(3) 0.029(3) 0.055(4) -0.001(3) 0.022(3) -0.006(3)
C65 0.057(4) 0.033(3) 0.050(4) -0.013(3) 0.024(3) -0.017(3)
C66 0.045(4) 0.022(3) 0.081(5) 0.002(3) 0.035(4) 0.003(3)
C67 0.039(4) 0.028(3) 0.078(5) 0.029(3) -0.005(3) -0.005(3)
C68 0.039(3) 0.035(3) 0.043(3) 0.010(3) 0.022(3) 0.016(3)
C69 0.029(3) 0.024(3) 0.039(3) 0.004(2) 0.007(2) 0.001(2)
C70 0.030(3) 0.024(3) 0.048(4) 0.008(2) 0.012(3) 0.001(2)
C370 0.029(3) 0.015(2) 0.023(3) 0.0034(19) 0.015(2) 0.000(2)
N1 0.025(2) 0.026(2) 0.027(2) 0.0073(18) 0.0096(19) 0.0011(18)
N2 0.038(3) 0.015(2) 0.026(2) 0.0041(17) 0.017(2) 0.0018(18)
O1 0.0271(18) 0.0107(17) 0.0252(18) -0.0003(13) 0.0132(15) -0.0001(13)
O2 0.072(3) 0.067(3) 0.035(3) 0.012(2) -0.007(2) -0.012(3)
O3 0.073(3) 0.035(2) 0.073(3) 0.004(2) 0.052(3) 0.010(2)
O4 0.044(2) 0.0156(18) 0.0259(19) 0.0013(15) 0.0163(17) 0.0001(16)
O5 0.042(2) 0.045(3) 0.035(2) 0.000(2) 0.004(2) 0.001(2)
O6 0.046(3) 0.038(2) 0.051(3) 0.0039(19) 0.033(2) 0.0049(19)
Si1 0.0478(10) 0.0189(7) 0.0328(8) 0.0053(6) 0.0135(7) 0.0058(7)
Si2 0.0297(8) 0.0353(8) 0.0262(8) 0.0011(6) 0.0070(6) 0.0069(6)
Si3 0.0199(7) 0.0463(10) 0.0419(9) 0.0140(7) 0.0043(7) -0.0047(7)
Si4 0.0307(8) 0.0161(7) 0.0346(8) 0.0052(6) 0.0152(6) 0.0045(6)
Si5 0.0347(10) 0.1021(17) 0.0297(9) 0.0230(10) 0.0091(7) 0.0217(10)
Si6 0.0270(7) 0.0185(7) 0.0336(8) 0.0068(6) 0.0140(6) 0.0038(6)
Ti1 0.0217(4) 0.0114(4) 0.0215(4) 0.0009(3) 0.0115(4) 0.0005(3)
Ti2 0.0321(5) 0.0141(4) 0.0201(5) 0.0010(3) 0.0131(4) 0.0018(4)
Cr1 0.0473(6) 0.0127(4) 0.0275(5) -0.0019(3) 0.0138(4) -0.0060(4)
Cr2 0.0282(5) 0.0159(4) 0.0303(5) -0.0015(3) 0.0122(4) 0.0016(3)

loop_
_atom_type_symbol
_atom_type_description
_atom_type_scat_dispersion_real
_atom_type_scat_dispersion_imag
_atom_type_scat_source
C C 0.0181 0.0091 'International Tables Vol C Tables 4.2.6.8 and 6.1.1.4'
H H 0.0000 0.0000 'International Tables Vol C Tables 4.2.6.8 and 6.1.1.4'
N N 0.0311 0.0180 'International Tables Vol C Tables 4.2.6.8 and 6.1.1.4'
O O 0.0492 0.0322 'International Tables Vol C Tables 4.2.6.8 and 6.1.1.4'
Si Si 0.2541 0.3302 'International Tables Vol C Tables 4.2.6.8 and 6.1.1.4'
Ti Ti 0.2191 1.8069 'International Tables Vol C Tables 4.2.6.8 and 6.1.1.4'
Cr Cr -0.1635 2.4439 'International Tables Vol C Tables 4.2.6.8 and 6.1.1.4'

loop_
_geom_angle_atom_site_label_1
_geom_angle_atom_site_label_2
_geom_angle_atom_site_label_3
_geom_angle
C5 C1 C2 106.0(4)
C5 C1 Si1 123.3(4)
C2 C1 Si1 128.5(4)
C5 C1 Ti1 73.2(3)
C2 C1 Ti1 72.6(3)
Si1 C1 Ti1 132.1(2)
C3 C2 C1 108.2(4)
C3 C2 C6 123.1(5)
C1 C2 C6 128.5(5)
C3 C2 Ti1 74.1(3)
C1 C2 Ti1 73.2(3)
C6 C2 Ti1 122.8(3)
C2 C3 C4 109.4(4)
C2 C3 C7 126.1(5)
C4 C3 C7 124.1(5)
C2 C3 Ti1 72.7(3)
C4 C3 Ti1 73.7(3)
C7 C3 Ti1 126.1(3)
C5 C4 C3 106.6(5)
C5 C4 C8 129.0(5)
C3 C4 C8 123.5(5)
C5 C4 Ti1 72.6(3)
C3 C4 Ti1 72.8(3)
C8 C4 Ti1 128.6(3)
C4 C5 C1 109.9(4)
C4 C5 C9 123.8(5)
C1 C5 C9 124.5(5)
C4 C5 Ti1 74.2(3)
C1 C5 Ti1 73.0(3)
C9 C5 Ti1 131.7(3)
C14 C13 C17 105.3(4)
C14 C13 Si2 127.9(4)
C17 C13 Si2 122.5(4)
C14 C13 Ti1 75.0(3)
C17 C13 Ti1 72.2(3)
Si2 C13 Ti1 135.6(2)
C15 C14 C13 109.1(5)
C15 C14 C18 122.1(5)
C13 C14 C18 127.3(5)
C15 C14 Ti1 70.5(3)
C13 C14 Ti1 71.3(3)
C18 C14 Ti1 135.2(4)
C14 C15 C16 107.7(5)
C14 C15 C19 128.4(6)
C16 C15 C19 122.7(5)
C14 C15 Ti1 76.5(3)
C16 C15 Ti1 74.1(3)
C19 C15 Ti1 125.2(4)
C17 C16 C15 109.3(5)
C17 C16 C20 125.9(5)
C15 C16 C20 124.0(5)
C17 C16 Ti1 73.0(3)
C15 C16 Ti1 72.5(3)
C20 C16 Ti1 128.9(4)
C16 C17 C13 108.2(5)
C16 C17 C21 126.2(5)
C13 C17 C21 125.4(5)
C16 C17 Ti1 73.7(3)
C13 C17 Ti1 73.4(3)
C21 C17 Ti1 123.2(3)
O1 C25 Cr1 178.4(4)
O2 C26 Cr1 178.2(6)
O3 C27 Cr1 179.3(5)
C32 C28 C29 108.0(6)
C32 C28 Cr1 72.5(3)
C29 C28 Cr1 70.7(4)
C30 C29 C28 107.1(6)
C30 C29 Cr1 72.0(4)
C28 C29 Cr1 71.6(3)
C31 C30 C29 107.6(6)
C31 C30 Cr1 72.7(3)
C29 C30 Cr1 70.5(3)
C32 C31 C30 108.6(6)
C32 C31 Cr1 71.3(4)
C30 C31 Cr1 70.5(3)
C31 C32 C28 108.7(6)
C31 C32 Cr1 72.5(4)
C28 C32 Cr1 70.9(3)
C40 C36 C370 106.0(4)
C40 C36 Si4 122.9(4)
C370 C36 Si4 128.7(4)
C40 C36 Ti2 74.4(3)
C370 C36 Ti2 71.6(3)
Si4 C36 Ti2 132.3(2)
C370 C38 C39 109.4(4)
C370 C38 C42 126.2(5)
C39 C38 C42 123.9(5)
C370 C38 Ti2 71.5(3)
C39 C38 Ti2 75.4(3)
C42 C38 Ti2 126.1(3)
C38 C39 C40 107.3(5)
C38 C39 C43 123.7(5)
C40 C39 C43 127.9(5)
C38 C39 Ti2 72.0(3)
C40 C39 Ti2 72.2(3)
C43 C39 Ti2 130.6(4)
C39 C40 C36 109.0(4)
C39 C40 C44 124.3(5)
C36 C40 C44 124.8(5)
C39 C40 Ti2 74.7(3)
C36 C40 Ti2 72.1(3)
C44 C40 Ti2 131.9(3)
C52 C48 C49 103.1(5)
C52 C48 Si5 124.0(4)
C49 C48 Si5 129.0(5)
C52 C48 Ti2 72.3(3)
C49 C48 Ti2 73.5(3)
Si5 C48 Ti2 135.1(3)
C50 C49 C48 109.2(5)
C50 C49 C53 122.0(7)
C48 C49 C53 127.2(8)
C50 C49 Ti2 70.9(3)
C48 C49 Ti2 71.7(3)
C53 C49 Ti2 134.7(4)
C51 C50 C49 108.2(5)
C51 C50 C54 122.6(7)
C49 C50 C54 128.4(7)
C51 C50 Ti2 75.0(3)
C49 C50 Ti2 76.1(3)
C54 C50 Ti2 123.1(4)
C50 C51 C52 109.4(5)
C50 C51 C55 123.0(6)
C52 C51 C55 126.7(6)
C50 C51 Ti2 72.1(3)
C52 C51 Ti2 72.9(3)
C55 C51 Ti2 130.0(4)
C51 C52 C48 109.7(5)
C51 C52 C56 124.6(5)
C48 C52 C56 125.5(5)
C51 C52 Ti2 73.8(3)
C48 C52 Ti2 73.6(3)
C56 C52 Ti2 123.4(3)
O4 C60 Cr2 178.5(4)
O5 C61 Cr2 178.4(5)
O6 C62 Cr2 179.7(6)
C64 C63 C67 107.6(6)
C64 C63 Cr2 72.4(3)
C67 C63 Cr2 71.2(3)
C63 C64 C65 107.5(6)
C63 C64 Cr2 70.9(3)
C65 C64 Cr2 72.2(3)
C66 C65 C64 108.7(6)
C66 C65 Cr2 71.8(4)
C64 C65 Cr2 70.8(3)
C65 C66 C67 109.2(6)
C65 C66 Cr2 72.4(4)
C67 C66 Cr2 70.9(3)
C66 C67 C63 107.0(6)
C66 C67 Cr2 72.6(4)
C63 C67 Cr2 70.6(3)
C38 C370 C36 108.3(4)
C38 C370 C41 122.7(4)
C36 C370 C41 128.7(5)
C38 C370 Ti2 75.4(3)
C36 C370 Ti2 74.0(3)
C41 C370 Ti2 120.8(3)
Si3 N1 Ti1 152.9(3)
Si6 N2 Ti2 154.1(2)
C25 O1 Ti1 161.2(3)
C60 O4 Ti2 160.6(4)
C12 Si1 C10 109.4(3)
C12 Si1 C11 105.2(3)
C10 Si1 C11 107.1(3)
C12 Si1 C1 113.6(3)
C10 Si1 C1 107.7(3)
C11 Si1 C1 113.6(3)
C22 Si2 C24 110.6(3)
C22 Si2 C13 113.3(2)
C24 Si2 C13 106.3(3)
C22 Si2 C23 107.6(3)
C24 Si2 C23 103.9(3)
C13 Si2 C23 114.8(3)
N1 Si3 C35 114.1(2)
N1 Si3 C33 113.4(3)
C35 Si3 C33 109.1(3)
N1 Si3 C34 108.5(3)
C35 Si3 C34 106.0(3)
C33 Si3 C34 105.1(3)
C47 Si4 C46 108.1(3)
C47 Si4 C45 109.0(3)
C46 Si4 C45 106.0(3)
C47 Si4 C36 113.8(2)
C46 Si4 C36 111.6(2)
C45 Si4 C36 107.9(3)
C57 Si5 C58 116.2(4)
C57 Si5 C48 115.8(3)
C58 Si5 C48 108.9(3)
C57 Si5 C59 107.3(5)
C58 Si5 C59 98.4(5)
C48 Si5 C59 108.7(3)
N2 Si6 C70 113.7(2)
N2 Si6 C69 108.7(2)
C70 Si6 C69 106.0(3)
N2 Si6 C68 114.8(3)
C70 Si6 C68 108.6(3)
C69 Si6 C68 104.3(3)
N1 Ti1 O1 92.92(16)
N1 Ti1 C15 96.30(19)
O1 Ti1 C15 131.13(16)
N1 Ti1 C17 98.64(18)
O1 Ti1 C17 75.15(15)
C15 Ti1 C17 56.04(17)
N1 Ti1 C16 79.58(18)
O1 Ti1 C16 103.12(16)
C15 Ti1 C16 33.47(19)
C17 Ti1 C16 33.27(17)
N1 Ti1 C13 132.54(18)
O1 Ti1 C13 82.47(16)
C15 Ti1 C13 56.62(18)
C17 Ti1 C13 34.46(18)
C16 Ti1 C13 56.14(17)
N1 Ti1 C2 82.01(18)
O1 Ti1 C2 86.80(14)
C15 Ti1 C2 141.99(17)
C17 Ti1 C2 161.95(17)
C16 Ti1 C2 159.45(18)
C13 Ti1 C2 144.07(18)
N1 Ti1 C1 81.86(18)
O1 Ti1 C1 120.98(15)
C15 Ti1 C1 107.84(17)
C17 Ti1 C1 163.87(16)
C16 Ti1 C1 132.72(17)
C13 Ti1 C1 139.94(18)
C2 Ti1 C1 34.18(16)
N1 Ti1 C5 113.33(18)
O1 Ti1 C5 127.64(15)
C15 Ti1 C5 91.71(18)
C17 Ti1 C5 137.34(18)
C16 Ti1 C5 124.96(18)
C13 Ti1 C5 106.27(18)
C2 Ti1 C5 55.68(16)
C1 Ti1 C5 33.79(18)
N1 Ti1 C3 112.59(18)
O1 Ti1 C3 73.47(14)
C15 Ti1 C3 142.00(19)
C17 Ti1 C3 136.24(18)
C16 Ti1 C3 167.27(19)
C13 Ti1 C3 111.13(18)
C2 Ti1 C3 33.15(18)
C1 Ti1 C3 55.80(17)
C5 Ti1 C3 54.98(16)
N1 Ti1 C4 135.77(18)
O1 Ti1 C4 96.96(15)
C15 Ti1 C4 108.60(19)
C17 Ti1 C4 125.57(18)
C16 Ti1 C4 138.32(18)
C13 Ti1 C4 91.56(18)
C2 Ti1 C4 55.80(17)
C1 Ti1 C4 56.22(18)
C5 Ti1 C4 33.25(17)
C3 Ti1 C4 33.46(17)
N1 Ti1 C14 129.06(19)
O1 Ti1 C14 115.95(16)
C15 Ti1 C14 33.03(19)
C17 Ti1 C14 55.34(17)
C16 Ti1 C14 54.47(19)
C13 Ti1 C14 33.71(18)
C2 Ti1 C14 136.70(17)
C1 Ti1 C14 112.03(17)
C5 Ti1 C14 82.25(17)
C3 Ti1 C14 115.41(19)
C4 Ti1 C14 83.92(18)
N2 Ti2 O4 93.32(16)
N2 Ti2 C50 95.2(2)
O4 Ti2 C50 131.37(18)
N2 Ti2 C370 83.83(17)
O4 Ti2 C370 85.38(15)
C50 Ti2 C370 143.12(19)
N2 Ti2 C52 98.39(17)
O4 Ti2 C52 75.80(15)
C50 Ti2 C52 55.60(19)
C370 Ti2 C52 161.13(16)
N2 Ti2 C51 79.08(19)
O4 Ti2 C51 103.68(17)
C50 Ti2 C51 32.9(2)
C370 Ti2 C51 161.03(18)
C52 Ti2 C51 33.22(17)
N2 Ti2 C48 132.04(18)
O4 Ti2 C48 82.11(18)
C50 Ti2 C48 57.4(2)
C370 Ti2 C48 142.42(18)
C52 Ti2 C48 34.09(18)
C51 Ti2 C48 56.33(19)
N2 Ti2 C36 81.97(17)
O4 Ti2 C36 119.74(15)
C50 Ti2 C36 108.86(19)
C370 Ti2 C36 34.37(16)
C52 Ti2 C36 164.46(17)
C51 Ti2 C36 133.32(17)
C48 Ti2 C36 140.86(19)
N2 Ti2 C38 115.09(18)
O4 Ti2 C38 73.69(15)
C50 Ti2 C38 140.8(2)
C370 Ti2 C38 33.18(17)
C52 Ti2 C38 135.35(17)
C51 Ti2 C38 165.52(19)
C48 Ti2 C38 109.28(19)
C36 Ti2 C38 55.71(16)
N2 Ti2 C49 128.0(2)
O4 Ti2 C49 116.6(2)
C50 Ti2 C49 33.1(2)
C370 Ti2 C49 136.29(19)
C52 Ti2 C49 55.20(18)
C51 Ti2 C49 54.1(2)
C48 Ti2 C49 34.8(2)
C36 Ti2 C49 112.54(19)
C38 Ti2 C49 113.7(2)
N2 Ti2 C40 112.52(17)
O4 Ti2 C40 127.95(16)
C50 Ti2 C40 91.9(2)
C370 Ti2 C40 55.61(17)
C52 Ti2 C40 137.47(18)
C51 Ti2 C40 124.51(19)
C48 Ti2 C40 107.35(19)
C36 Ti2 C40 33.53(17)
C38 Ti2 C40 54.65(17)
C49 Ti2 C40 82.46(18)
N2 Ti2 C39 135.99(17)
O4 Ti2 C39 97.89(16)
C50 Ti2 C39 108.2(2)
C370 Ti2 C39 55.11(17)
C52 Ti2 C39 125.61(18)
C51 Ti2 C39 137.5(2)
C48 Ti2 C39 91.74(18)
C36 Ti2 C39 55.58(17)
C38 Ti2 C39 32.65(18)
C49 Ti2 C39 83.5(2)
C40 Ti2 C39 33.05(17)
C25 Cr1 C26 89.2(2)
C25 Cr1 C27 90.5(2)
C26 Cr1 C27 89.4(3)
C25 Cr1 C29 129.7(3)
C26 Cr1 C29 91.0(3)
C27 Cr1 C29 139.8(3)
C25 Cr1 C28 100.8(2)
C26 Cr1 C28 117.4(3)
C27 Cr1 C28 150.8(3)
C29 Cr1 C28 37.7(3)
C25 Cr1 C30 162.7(2)
C26 Cr1 C30 101.2(3)
C27 Cr1 C30 103.4(2)
C29 Cr1 C30 37.4(3)
C28 Cr1 C30 62.1(2)
C25 Cr1 C32 103.5(2)
C26 Cr1 C32 152.4(3)
C27 Cr1 C32 114.6(3)
C29 Cr1 C32 62.0(3)
C28 Cr1 C32 36.6(3)
C30 Cr1 C32 61.4(2)
C25 Cr1 C31 134.1(2)
C26 Cr1 C31 136.7(3)
C27 Cr1 C31 91.8(3)
C29 Cr1 C31 61.8(3)
C28 Cr1 C31 61.0(3)
C30 Cr1 C31 36.8(2)
C32 Cr1 C31 36.1(2)
C60 Cr2 C61 88.2(2)
C60 Cr2 C62 90.9(2)
C61 Cr2 C62 90.5(2)
C60 Cr2 C63 98.4(2)
C61 Cr2 C63 126.7(3)
C62 Cr2 C63 141.6(3)
C60 Cr2 C67 111.3(3)
C61 Cr2 C67 155.1(3)
C62 Cr2 C67 103.9(3)
C63 Cr2 C67 38.1(3)
C60 Cr2 C64 119.7(2)
C61 Cr2 C64 95.2(3)
C62 Cr2 C64 149.0(2)
C63 Cr2 C64 36.7(2)
C67 Cr2 C64 62.1(2)
C60 Cr2 C66 146.5(3)
C61 Cr2 C66 125.1(3)
C62 Cr2 C66 90.7(2)
C63 Cr2 C66 61.8(2)
C67 Cr2 C66 36.5(3)
C64 Cr2 C66 61.2(2)
C60 Cr2 C65 156.7(2)
C61 Cr2 C65 95.0(3)
C62 Cr2 C65 112.1(2)
C63 Cr2 C65 61.4(2)
C67 Cr2 C65 60.9(3)
C64 Cr2 C65 37.0(2)
C66 Cr2 C65 35.8(3)

loop_
_geom_bond_atom_site_label_1
_geom_bond_atom_site_label_2
_geom_bond_distance
C1 C5 1.432(8)
C1 C2 1.446(7)
C1 Si1 1.892(5)
C1 Ti1 2.463(5)
C2 C3 1.407(8)
C2 C6 1.495(7)
C2 Ti1 2.456(5)
C3 C4 1.428(7)
C3 C7 1.500(7)
C3 Ti1 2.474(5)
C4 C5 1.417(7)
C4 C8 1.490(8)
C4 Ti1 2.486(5)
C5 C9 1.507(7)
C5 Ti1 2.465(5)
C10 Si1 1.865(7)
C11 Si1 1.868(7)
C12 Si1 1.857(6)
C13 C14 1.439(8)
C13 C17 1.450(8)
C13 Si2 1.876(5)
C13 Ti1 2.455(5)
C14 C15 1.404(8)
C14 C18 1.499(8)
C14 Ti1 2.505(5)
C15 C16 1.405(8)
C15 C19 1.497(8)
C15 Ti1 2.428(5)
C16 C17 1.399(7)
C16 C20 1.512(8)
C16 Ti1 2.449(5)
C17 C21 1.493(7)
C17 Ti1 2.440(5)
C22 Si2 1.862(6)
C23 Si2 1.878(6)
C24 Si2 1.872(6)
C25 O1 1.205(6)
C25 Cr1 1.767(5)
C26 O2 1.157(8)
C26 Cr1 1.802(7)
C27 O3 1.162(8)
C27 Cr1 1.823(7)
C28 C32 1.386(10)
C28 C29 1.414(10)
C28 Cr1 2.194(6)
C29 C30 1.407(11)
C29 Cr1 2.182(6)
C30 C31 1.400(9)
C30 Cr1 2.202(5)
C31 C32 1.378(10)
C31 Cr1 2.230(6)
C32 Cr1 2.215(6)
C33 Si3 1.872(7)
C34 Si3 1.873(7)
C35 Si3 1.866(7)
C36 C40 1.428(8)
C36 C370 1.444(7)
C36 Si4 1.880(5)
C36 Ti2 2.460(5)
C38 C370 1.402(7)
C38 C39 1.406(8)
C38 C42 1.513(7)
C38 Ti2 2.478(5)
C39 C40 1.426(7)
C39 C43 1.482(8)
C39 Ti2 2.521(5)
C40 C44 1.510(7)
C40 Ti2 2.489(5)
C41 C370 1.503(7)
C45 Si4 1.873(6)
C46 Si4 1.869(6)
C47 Si4 1.859(6)
C48 C52 1.436(8)
C48 C49 1.475(9)
C48 Si5 1.874(6)
C48 Ti2 2.457(5)
C49 C50 1.394(10)
C49 C53 1.477(9)
C49 Ti2 2.481(6)
C50 C51 1.377(9)
C50 C54 1.515(9)
C50 Ti2 2.415(5)
C51 C52 1.399(7)
C51 C55 1.501(9)
C51 Ti2 2.452(5)
C52 C56 1.489(8)
C52 Ti2 2.440(5)
C57 Si5 1.769(8)
C58 Si5 1.787(8)
C59 Si5 1.943(9)
C60 O4 1.221(6)
C60 Cr2 1.756(5)
C61 O5 1.167(7)
C61 Cr2 1.809(6)
C62 O6 1.156(7)
C62 Cr2 1.838(6)
C63 C64 1.385(9)
C63 C67 1.434(10)
C63 Cr2 2.190(6)
C64 C65 1.409(9)
C64 Cr2 2.209(6)
C65 C66 1.367(10)
C65 Cr2 2.227(6)
C66 C67 1.384(10)
C66 Cr2 2.221(6)
C67 Cr2 2.199(6)
C68 Si6 1.885(5)
C69 Si6 1.871(6)
C70 Si6 1.866(5)
C370 Ti2 2.428(5)
N1 Si3 1.770(5)
N1 Ti1 1.969(4)
N2 Si6 1.762(5)
N2 Ti2 1.986(5)
O1 Ti1 2.076(3)
O4 Ti2 2.070(3)

loop_
_geom_torsion_atom_site_label_1
_geom_torsion_atom_site_label_2
_geom_torsion_atom_site_label_3
_geom_torsion_atom_site_label_4
_geom_torsion
C5 C1 C2 C3 0.3(5)
Si1 C1 C2 C3 -163.1(4)
Ti1 C1 C2 C3 66.4(3)
C5 C1 C2 C6 175.1(5)
Si1 C1 C2 C6 11.7(7)
Ti1 C1 C2 C6 -118.8(5)
C5 C1 C2 Ti1 -66.1(3)
Si1 C1 C2 Ti1 130.5(4)
C1 C2 C3 C4 -0.7(5)
C6 C2 C3 C4 -175.8(4)
Ti1 C2 C3 C4 65.1(3)
C1 C2 C3 C7 171.7(4)
C6 C2 C3 C7 -3.4(7)
Ti1 C2 C3 C7 -122.5(5)
C1 C2 C3 Ti1 -65.8(3)
C6 C2 C3 Ti1 119.1(4)
C2 C3 C4 C5 0.7(5)
C7 C3 C4 C5 -171.8(4)
Ti1 C3 C4 C5 65.2(3)
C2 C3 C4 C8 170.2(4)
C7 C3 C4 C8 -2.3(7)
Ti1 C3 C4 C8 -125.3(5)
C2 C3 C4 Ti1 -64.5(3)
C7 C3 C4 Ti1 123.0(5)
C3 C4 C5 C1 -0.6(5)
C8 C4 C5 C1 -169.3(5)
Ti1 C4 C5 C1 64.8(3)
C3 C4 C5 C9 164.6(4)
C8 C4 C5 C9 -4.1(8)
Ti1 C4 C5 C9 -130.0(5)
C3 C4 C5 Ti1 -65.4(3)
C8 C4 C5 Ti1 125.9(5)
C2 C1 C5 C4 0.2(5)
Si1 C1 C5 C4 164.7(3)
Ti1 C1 C5 C4 -65.6(3)
C2 C1 C5 C9 -164.9(5)
Si1 C1 C5 C9 -0.4(7)
Ti1 C1 C5 C9 129.4(5)
C2 C1 C5 Ti1 65.7(3)
Si1 C1 C5 Ti1 -129.8(4)
C17 C13 C14 C15 5.7(5)
Si2 C13 C14 C15 162.6(4)
Ti1 C13 C14 C15 -60.6(4)
C17 C13 C14 C18 -160.5(5)
Si2 C13 C14 C18 -3.7(8)
Ti1 C13 C14 C18 133.1(5)
C17 C13 C14 Ti1 66.3(3)
Si2 C13 C14 Ti1 -136.8(4)
C13 C14 C15 C16 -7.0(6)
C18 C14 C15 C16 160.1(5)
Ti1 C14 C15 C16 -68.1(4)
C13 C14 C15 C19 -174.5(5)
C18 C14 C15 C19 -7.4(9)
Ti1 C14 C15 C19 124.4(6)
C13 C14 C15 Ti1 61.1(4)
C18 C14 C15 Ti1 -131.8(5)
C14 C15 C16 C17 5.6(6)
C19 C15 C16 C17 173.9(5)
Ti1 C15 C16 C17 -64.2(4)
C14 C15 C16 C20 -164.7(5)
C19 C15 C16 C20 3.6(8)
Ti1 C15 C16 C20 125.5(5)
C14 C15 C16 Ti1 69.8(4)
C19 C15 C16 Ti1 -121.9(5)
C15 C16 C17 C13 -2.0(6)
C20 C16 C17 C13 168.1(5)
Ti1 C16 C17 C13 -65.8(3)
C15 C16 C17 C21 -176.7(5)
C20 C16 C17 C21 -6.6(8)
Ti1 C16 C17 C21 119.5(5)
C15 C16 C17 Ti1 63.8(4)
C20 C16 C17 Ti1 -126.1(5)
C14 C13 C17 C16 -2.3(5)
Si2 C13 C17 C16 -160.7(4)
Ti1 C13 C17 C16 66.0(3)
C14 C13 C17 C21 172.5(5)
Si2 C13 C17 C21 14.0(7)
Ti1 C13 C17 C21 -119.2(5)
C14 C13 C17 Ti1 -68.3(3)
Si2 C13 C17 Ti1 133.2(4)
C32 C28 C29 C30 -0.5(6)
Cr1 C28 C29 C30 -63.8(4)
C32 C28 C29 Cr1 63.3(4)
C28 C29 C30 C31 -0.2(7)
Cr1 C29 C30 C31 -63.6(4)
C28 C29 C30 Cr1 63.5(4)
C29 C30 C31 C32 0.7(7)
Cr1 C30 C31 C32 -61.5(4)
C29 C30 C31 Cr1 62.3(4)
C30 C31 C32 C28 -1.0(7)
Cr1 C31 C32 C28 -62.0(4)
C30 C31 C32 Cr1 61.0(4)
C29 C28 C32 C31 0.9(7)
Cr1 C28 C32 C31 63.1(4)
C29 C28 C32 Cr1 -62.1(4)
C370 C38 C39 C40 0.2(6)
C42 C38 C39 C40 -172.0(5)
Ti2 C38 C39 C40 64.1(3)
C370 C38 C39 C43 168.8(5)
C42 C38 C39 C43 -3.4(8)
Ti2 C38 C39 C43 -127.3(5)
C370 C38 C39 Ti2 -63.9(3)
C42 C38 C39 Ti2 123.9(5)
C38 C39 C40 C36 0.6(5)
C43 C39 C40 C36 -167.4(5)
Ti2 C39 C40 C36 64.5(3)
C38 C39 C40 C44 165.4(5)
C43 C39 C40 C44 -2.6(8)
Ti2 C39 C40 C44 -130.7(5)
C38 C39 C40 Ti2 -63.9(3)
C43 C39 C40 Ti2 128.1(5)
C370 C36 C40 C39 -1.1(5)
Si4 C36 C40 C39 163.1(3)
Ti2 C36 C40 C39 -66.2(3)
C370 C36 C40 C44 -165.8(5)
Si4 C36 C40 C44 -1.6(7)
Ti2 C36 C40 C44 129.1(5)
C370 C36 C40 Ti2 65.1(3)
Si4 C36 C40 Ti2 -130.7(3)
C52 C48 C49 C50 5.5(6)
Si5 C48 C49 C50 163.5(4)
Ti2 C48 C49 C50 -61.3(4)
C52 C48 C49 C53 -160.3(6)
Si5 C48 C49 C53 -2.4(9)
Ti2 C48 C49 C53 132.9(6)
C52 C48 C49 Ti2 66.8(3)
Si5 C48 C49 Ti2 -135.2(4)
C48 C49 C50 C51 -7.0(6)
C53 C49 C50 C51 159.7(6)
Ti2 C49 C50 C51 -68.8(4)
C48 C49 C50 C54 -176.8(6)
C53 C49 C50 C54 -10.0(10)
Ti2 C49 C50 C54 121.4(6)
C48 C49 C50 Ti2 61.8(4)
C53 C49 C50 Ti2 -131.5(6)
C49 C50 C51 C52 5.6(6)
C54 C50 C51 C52 176.1(5)
Ti2 C50 C51 C52 -63.9(4)
C49 C50 C51 C55 -163.9(5)
C54 C50 C51 C55 6.6(9)
Ti2 C50 C51 C55 126.6(5)
C49 C50 C51 Ti2 69.5(4)
C54 C50 C51 Ti2 -120.0(6)
C50 C51 C52 C48 -2.1(6)
C55 C51 C52 C48 167.0(5)
Ti2 C51 C52 C48 -65.4(3)
C50 C51 C52 C56 -176.8(5)
C55 C51 C52 C56 -7.8(8)
Ti2 C51 C52 C56 119.8(5)
C50 C51 C52 Ti2 63.3(4)
C55 C51 C52 Ti2 -127.6(6)
C49 C48 C52 C51 -2.1(5)
Si5 C48 C52 C51 -161.5(4)
Ti2 C48 C52 C51 65.6(3)
C49 C48 C52 C56 172.6(5)
Si5 C48 C52 C56 13.2(7)
Ti2 C48 C52 C56 -119.7(5)
C49 C48 C52 Ti2 -67.7(3)
Si5 C48 C52 Ti2 132.9(4)
C67 C63 C64 C65 -0.4(6)
Cr2 C63 C64 C65 -63.3(4)
C67 C63 C64 Cr2 63.0(4)
C63 C64 C65 C66 0.3(7)
Cr2 C64 C65 C66 -62.2(4)
C63 C64 C65 Cr2 62.5(4)
C64 C65 C66 C67 -0.1(7)
Cr2 C65 C66 C67 -61.7(4)
C64 C65 C66 Cr2 61.5(4)
C65 C66 C67 C63 -0.1(7)
Cr2 C66 C67 C63 -62.7(4)
C65 C66 C67 Cr2 62.6(5)
C64 C63 C67 C66 0.3(6)
Cr2 C63 C67 C66 64.0(4)
C64 C63 C67 Cr2 -63.7(4)
C39 C38 C370 C36 -0.9(5)
C42 C38 C370 C36 171.1(5)
Ti2 C38 C370 C36 -67.3(3)
C39 C38 C370 C41 -176.1(4)
C42 C38 C370 C41 -4.1(8)
Ti2 C38 C370 C41 117.5(4)
C39 C38 C370 Ti2 66.4(3)
C42 C38 C370 Ti2 -121.6(5)
C40 C36 C370 C38 1.2(5)
Si4 C36 C370 C38 -161.8(4)
Ti2 C36 C370 C38 68.2(3)
C40 C36 C370 C41 176.1(5)
Si4 C36 C370 C41 13.1(7)
Ti2 C36 C370 C41 -117.0(5)
C40 C36 C370 Ti2 -67.0(3)
Si4 C36 C370 Ti2 130.0(4)
Cr1 C25 O1 Ti1 -115(17)
Cr2 C60 O4 Ti2 -57(16)
C5 C1 Si1 C12 65.6(5)
C2 C1 Si1 C12 -133.5(5)
Ti1 C1 Si1 C12 -31.7(5)
C5 C1 Si1 C10 -55.7(5)
C2 C1 Si1 C10 105.2(5)
Ti1 C1 Si1 C10 -153.0(4)
C5 C1 Si1 C11 -174.1(4)
C2 C1 Si1 C11 -13.3(6)
Ti1 C1 Si1 C11 88.6(4)
C14 C13 Si2 C22 131.7(5)
C17 C13 Si2 C22 -75.0(5)
Ti1 C13 Si2 C22 22.6(5)
C14 C13 Si2 C24 -106.7(5)
C17 C13 Si2 C24 46.6(5)
Ti1 C13 Si2 C24 144.2(4)
C14 C13 Si2 C23 7.5(6)
C17 C13 Si2 C23 160.8(4)
Ti1 C13 Si2 C23 -101.6(4)
Ti1 N1 Si3 C35 1.3(7)
Ti1 N1 Si3 C33 -124.5(6)
Ti1 N1 Si3 C34 119.1(6)
C40 C36 Si4 C47 68.5(5)
C370 C36 Si4 C47 -131.1(5)
Ti2 C36 Si4 C47 -30.5(4)
C40 C36 Si4 C46 -168.8(4)
C370 C36 Si4 C46 -8.3(5)
Ti2 C36 Si4 C46 92.3(4)
C40 C36 Si4 C45 -52.6(5)
C370 C36 Si4 C45 107.8(5)
Ti2 C36 Si4 C45 -151.6(4)
C52 C48 Si5 C57 -82.2(6)
C49 C48 Si5 C57 123.9(6)
Ti2 C48 Si5 C57 16.8(6)
C52 C48 Si5 C58 50.8(7)
C49 C48 Si5 C58 -103.0(7)
Ti2 C48 Si5 C58 149.9(6)
C52 C48 Si5 C59 157.1(5)
C49 C48 Si5 C59 3.2(6)
Ti2 C48 Si5 C59 -103.9(5)
Ti2 N2 Si6 C70 5.1(7)
Ti2 N2 Si6 C69 122.8(6)
Ti2 N2 Si6 C68 -120.8(6)
Si3 N1 Ti1 O1 -35.8(6)
Si3 N1 Ti1 C15 96.1(6)
Si3 N1 Ti1 C17 39.6(6)
Si3 N1 Ti1 C16 67.0(6)
Si3 N1 Ti1 C13 46.6(7)
Si3 N1 Ti1 C2 -122.2(6)
Si3 N1 Ti1 C1 -156.7(6)
Si3 N1 Ti1 C5 -169.3(5)
Si3 N1 Ti1 C3 -109.1(6)
Si3 N1 Ti1 C4 -138.9(5)
Si3 N1 Ti1 C14 91.5(6)
C25 O1 Ti1 N1 -4.9(10)
C25 O1 Ti1 C15 -105.8(10)
C25 O1 Ti1 C17 -103.0(10)
C25 O1 Ti1 C16 -84.8(10)
C25 O1 Ti1 C13 -137.4(10)
C25 O1 Ti1 C2 77.0(10)
C25 O1 Ti1 C1 77.4(10)
C25 O1 Ti1 C5 117.8(10)
C25 O1 Ti1 C3 107.9(10)
C25 O1 Ti1 C4 131.9(10)
C25 O1 Ti1 C14 -141.5(9)
C14 C15 Ti1 N1 -173.4(3)
C16 C15 Ti1 N1 -60.2(3)
C19 C15 Ti1 N1 58.8(6)
C14 C15 Ti1 O1 -73.9(4)
C16 C15 Ti1 O1 39.3(4)
C19 C15 Ti1 O1 158.3(5)
C14 C15 Ti1 C17 -77.2(3)
C16 C15 Ti1 C17 36.0(3)
C19 C15 Ti1 C17 155.0(6)
C14 C15 Ti1 C16 -113.2(5)
C19 C15 Ti1 C16 119.0(7)
C14 C15 Ti1 C13 -35.5(3)
C16 C15 Ti1 C13 77.7(3)
C19 C15 Ti1 C13 -163.3(6)
C14 C15 Ti1 C2 101.6(4)
C16 C15 Ti1 C2 -145.3(3)
C19 C15 Ti1 C2 -26.2(7)
C14 C15 Ti1 C1 103.2(3)
C16 C15 Ti1 C1 -143.7(3)
C19 C15 Ti1 C1 -24.6(6)
C14 C15 Ti1 C5 72.9(3)
C16 C15 Ti1 C5 -173.9(3)
C19 C15 Ti1 C5 -54.9(6)
C14 C15 Ti1 C3 46.4(5)
C16 C15 Ti1 C3 159.5(3)
C19 C15 Ti1 C3 -81.4(6)
C14 C15 Ti1 C4 43.7(3)
C16 C15 Ti1 C4 156.9(3)
C19 C15 Ti1 C4 -84.1(6)
C16 C15 Ti1 C14 113.2(5)
C19 C15 Ti1 C14 -127.8(7)
C16 C17 Ti1 N1 55.6(3)
C13 C17 Ti1 N1 170.8(3)
C21 C17 Ti1 N1 -67.3(5)
C16 C17 Ti1 O1 146.3(3)
C13 C17 Ti1 O1 -98.4(3)
C21 C17 Ti1 O1 23.4(4)
C16 C17 Ti1 C15 -36.2(3)
C13 C17 Ti1 C15 79.0(3)
C21 C17 Ti1 C15 -159.2(5)
C13 C17 Ti1 C16 115.2(4)
C21 C17 Ti1 C16 -122.9(6)
C16 C17 Ti1 C13 -115.2(4)
C21 C17 Ti1 C13 121.8(6)
C16 C17 Ti1 C2 146.3(5)
C13 C17 Ti1 C2 -98.5(6)
C21 C17 Ti1 C2 23.4(9)
C16 C17 Ti1 C1 -35.0(8)
C13 C17 Ti1 C1 80.2(7)
C21 C17 Ti1 C1 -157.9(6)
C16 C17 Ti1 C5 -83.5(4)
C13 C17 Ti1 C5 31.7(4)
C21 C17 Ti1 C5 153.5(4)
C16 C17 Ti1 C3 -168.3(3)
C13 C17 Ti1 C3 -53.1(4)
C21 C17 Ti1 C3 68.8(5)
C16 C17 Ti1 C4 -125.7(3)
C13 C17 Ti1 C4 -10.5(4)
C21 C17 Ti1 C4 111.4(4)
C16 C17 Ti1 C14 -76.5(3)
C13 C17 Ti1 C14 38.8(3)
C21 C17 Ti1 C14 160.6(5)
C17 C16 Ti1 N1 -124.0(3)
C15 C16 Ti1 N1 118.7(3)
C20 C16 Ti1 N1 -1.1(5)
C17 C16 Ti1 O1 -33.4(3)
C15 C16 Ti1 O1 -150.7(3)
C20 C16 Ti1 O1 89.5(5)
C17 C16 Ti1 C15 117.3(5)
C20 C16 Ti1 C15 -119.9(7)
C15 C16 Ti1 C17 -117.3(5)
C20 C16 Ti1 C17 122.8(7)
C17 C16 Ti1 C13 38.1(3)
C15 C16 Ti1 C13 -79.3(4)
C20 C16 Ti1 C13 160.9(6)
C17 C16 Ti1 C2 -150.7(5)
C15 C16 Ti1 C2 92.0(6)
C20 C16 Ti1 C2 -27.8(9)
C17 C16 Ti1 C1 167.5(3)
C15 C16 Ti1 C1 50.2(4)
C20 C16 Ti1 C1 -69.7(6)
C17 C16 Ti1 C5 124.8(3)
C15 C16 Ti1 C5 7.5(4)
C20 C16 Ti1 C5 -112.4(5)
C17 C16 Ti1 C3 39.5(10)
C15 C16 Ti1 C3 -77.8(9)
C20 C16 Ti1 C3 162.3(7)
C17 C16 Ti1 C4 83.3(4)
C15 C16 Ti1 C4 -34.0(4)
C20 C16 Ti1 C4 -153.9(5)
C17 C16 Ti1 C14 79.3(3)
C15 C16 Ti1 C14 -38.0(3)
C20 C16 Ti1 C14 -157.9(6)
C14 C13 Ti1 N1 99.5(4)
C17 C13 Ti1 N1 -12.4(4)
Si2 C13 Ti1 N1 -131.0(4)
C14 C13 Ti1 O1 -173.4(3)
C17 C13 Ti1 O1 74.7(3)
Si2 C13 Ti1 O1 -43.9(4)
C14 C13 Ti1 C15 34.8(3)
C17 C13 Ti1 C15 -77.2(3)
Si2 C13 Ti1 C15 164.2(5)
C14 C13 Ti1 C17 111.9(4)
Si2 C13 Ti1 C17 -118.6(5)
C14 C13 Ti1 C16 75.2(3)
C17 C13 Ti1 C16 -36.7(3)
Si2 C13 Ti1 C16 -155.3(5)
C14 C13 Ti1 C2 -99.6(4)
C17 C13 Ti1 C2 148.5(3)
Si2 C13 Ti1 C2 29.9(6)
C14 C13 Ti1 C1 -42.9(4)
C17 C13 Ti1 C1 -154.8(3)
Si2 C13 Ti1 C1 86.6(5)
C14 C13 Ti1 C5 -46.3(3)
C17 C13 Ti1 C5 -158.2(3)
Si2 C13 Ti1 C5 83.1(4)
C14 C13 Ti1 C3 -104.4(3)
C17 C13 Ti1 C3 143.6(3)
Si2 C13 Ti1 C3 25.0(4)
C14 C13 Ti1 C4 -76.6(3)
C17 C13 Ti1 C4 171.5(3)
Si2 C13 Ti1 C4 52.9(4)
C17 C13 Ti1 C14 -111.9(4)
Si2 C13 Ti1 C14 129.5(6)
C3 C2 Ti1 N1 157.6(3)
C1 C2 Ti1 N1 -87.3(3)
C6 C2 Ti1 N1 38.1(4)
C3 C2 Ti1 O1 64.2(3)
C1 C2 Ti1 O1 179.3(3)
C6 C2 Ti1 O1 -55.4(4)
C3 C2 Ti1 C15 -112.4(4)
C1 C2 Ti1 C15 2.8(5)
C6 C2 Ti1 C15 128.1(4)
C3 C2 Ti1 C17 64.2(7)
C1 C2 Ti1 C17 179.4(5)
C6 C2 Ti1 C17 -55.3(8)
C3 C2 Ti1 C16 -175.9(5)
C1 C2 Ti1 C16 -60.8(6)
C6 C2 Ti1 C16 64.6(7)
C3 C2 Ti1 C13 -8.3(4)
C1 C2 Ti1 C13 106.8(4)
C6 C2 Ti1 C13 -127.8(4)
C3 C2 Ti1 C1 -115.2(4)
C6 C2 Ti1 C1 125.3(6)
C3 C2 Ti1 C5 -77.0(3)
C1 C2 Ti1 C5 38.2(3)
C6 C2 Ti1 C5 163.5(5)
C1 C2 Ti1 C3 115.2(4)
C6 C2 Ti1 C3 -119.5(5)
C3 C2 Ti1 C4 -36.5(3)
C1 C2 Ti1 C4 78.7(3)
C6 C2 Ti1 C4 -156.0(5)
C3 C2 Ti1 C14 -61.3(4)
C1 C2 Ti1 C14 53.9(4)
C6 C2 Ti1 C14 179.2(4)
C5 C1 Ti1 N1 -158.9(3)
C2 C1 Ti1 N1 87.7(3)
Si1 C1 Ti1 N1 -38.9(3)
C5 C1 Ti1 O1 112.6(3)
C2 C1 Ti1 O1 -0.8(4)
Si1 C1 Ti1 O1 -127.4(3)
C5 C1 Ti1 C15 -64.9(3)
C2 C1 Ti1 C15 -178.2(3)
Si1 C1 Ti1 C15 55.2(4)
C5 C1 Ti1 C17 -65.9(7)
C2 C1 Ti1 C17 -179.3(6)
Si1 C1 Ti1 C17 54.1(8)
C5 C1 Ti1 C16 -91.3(3)
C2 C1 Ti1 C16 155.4(3)
Si1 C1 Ti1 C16 28.8(5)
C5 C1 Ti1 C13 -5.9(4)
C2 C1 Ti1 C13 -119.2(3)
Si1 C1 Ti1 C13 114.2(4)
C5 C1 Ti1 C2 113.3(4)
Si1 C1 Ti1 C2 -126.6(5)
C2 C1 Ti1 C5 -113.3(4)
Si1 C1 Ti1 C5 120.1(5)
C5 C1 Ti1 C3 76.6(3)
C2 C1 Ti1 C3 -36.8(3)
Si1 C1 Ti1 C3 -163.4(4)
C5 C1 Ti1 C4 36.0(3)
C2 C1 Ti1 C4 -77.4(3)
Si1 C1 Ti1 C4 156.0(4)
C5 C1 Ti1 C14 -29.9(3)
C2 C1 Ti1 C14 -143.3(3)
Si1 C1 Ti1 C14 90.1(4)
C4 C5 Ti1 N1 139.9(3)
C1 C5 Ti1 N1 22.8(3)
C9 C5 Ti1 N1 -98.7(5)
C4 C5 Ti1 O1 26.2(4)
C1 C5 Ti1 O1 -90.9(3)
C9 C5 Ti1 O1 147.6(5)
C4 C5 Ti1 C15 -122.5(3)
C1 C5 Ti1 C15 120.4(3)
C9 C5 Ti1 C15 -1.0(5)
C4 C5 Ti1 C17 -84.9(4)
C1 C5 Ti1 C17 158.0(3)
C9 C5 Ti1 C17 36.5(6)
C4 C5 Ti1 C16 -126.6(3)
C1 C5 Ti1 C16 116.3(3)
C9 C5 Ti1 C16 -5.1(6)
C4 C5 Ti1 C13 -66.8(3)
C1 C5 Ti1 C13 176.1(3)
C9 C5 Ti1 C13 54.6(5)
C4 C5 Ti1 C2 78.5(3)
C1 C5 Ti1 C2 -38.6(3)
C9 C5 Ti1 C2 -160.1(6)
C4 C5 Ti1 C1 117.1(4)
C9 C5 Ti1 C1 -121.5(6)
C4 C5 Ti1 C3 37.9(3)
C1 C5 Ti1 C3 -79.2(3)
C9 C5 Ti1 C3 159.3(6)
C1 C5 Ti1 C4 -117.1(4)
C9 C5 Ti1 C4 121.4(7)
C4 C5 Ti1 C14 -90.7(3)
C1 C5 Ti1 C14 152.2(3)
C9 C5 Ti1 C14 30.7(5)
C2 C3 Ti1 N1 -24.2(3)
C4 C3 Ti1 N1 -141.1(3)
C7 C3 Ti1 N1 98.3(5)
C2 C3 Ti1 O1 -110.4(3)
C4 C3 Ti1 O1 132.7(3)
C7 C3 Ti1 O1 12.0(4)
C2 C3 Ti1 C15 112.4(4)
C4 C3 Ti1 C15 -4.5(5)
C7 C3 Ti1 C15 -125.2(5)
C2 C3 Ti1 C17 -156.2(3)
C4 C3 Ti1 C17 86.9(4)
C7 C3 Ti1 C17 -33.8(6)
C2 C3 Ti1 C16 173.5(7)
C4 C3 Ti1 C16 56.6(9)
C7 C3 Ti1 C16 -64.1(10)
C2 C3 Ti1 C13 174.8(3)
C4 C3 Ti1 C13 57.9(3)
C7 C3 Ti1 C13 -62.8(5)
C4 C3 Ti1 C2 -116.9(4)
C7 C3 Ti1 C2 122.4(6)
C2 C3 Ti1 C1 37.9(3)
C4 C3 Ti1 C1 -79.0(3)
C7 C3 Ti1 C1 160.3(6)
C2 C3 Ti1 C5 79.3(3)
C4 C3 Ti1 C5 -37.6(3)
C7 C3 Ti1 C5 -158.3(6)
C2 C3 Ti1 C4 116.9(4)
C7 C3 Ti1 C4 -120.7(6)
C2 C3 Ti1 C14 138.3(3)
C4 C3 Ti1 C14 21.3(4)
C7 C3 Ti1 C14 -99.3(5)
C5 C4 Ti1 N1 -57.9(4)
C3 C4 Ti1 N1 56.3(4)
C8 C4 Ti1 N1 175.7(4)
C5 C4 Ti1 O1 -159.4(3)
C3 C4 Ti1 O1 -45.2(3)
C8 C4 Ti1 O1 74.2(4)
C5 C4 Ti1 C15 62.9(3)
C3 C4 Ti1 C15 177.1(3)
C8 C4 Ti1 C15 -63.5(5)
C5 C4 Ti1 C17 123.9(3)
C3 C4 Ti1 C17 -121.9(3)
C8 C4 Ti1 C17 -2.4(5)
C5 C4 Ti1 C16 81.9(4)
C3 C4 Ti1 C16 -163.9(3)
C8 C4 Ti1 C16 -44.5(6)
C5 C4 Ti1 C13 118.0(3)
C3 C4 Ti1 C13 -127.8(3)
C8 C4 Ti1 C13 -8.4(4)
C5 C4 Ti1 C2 -78.1(3)
C3 C4 Ti1 C2 36.1(3)
C8 C4 Ti1 C2 155.6(5)
C5 C4 Ti1 C1 -36.6(3)
C3 C4 Ti1 C1 77.6(3)
C8 C4 Ti1 C1 -162.9(5)
C3 C4 Ti1 C5 114.2(5)
C8 C4 Ti1 C5 -126.4(6)
C5 C4 Ti1 C3 -114.2(5)
C8 C4 Ti1 C3 119.4(6)
C5 C4 Ti1 C14 85.1(3)
C3 C4 Ti1 C14 -160.7(3)
C8 C4 Ti1 C14 -41.2(4)
C15 C14 Ti1 N1 8.5(4)
C13 C14 Ti1 N1 -110.6(3)
C18 C14 Ti1 N1 124.8(6)
C15 C14 Ti1 O1 126.4(3)
C13 C14 Ti1 O1 7.3(4)
C18 C14 Ti1 O1 -117.3(6)
C13 C14 Ti1 C15 -119.1(5)
C18 C14 Ti1 C15 116.3(7)
C15 C14 Ti1 C17 79.5(3)
C13 C14 Ti1 C17 -39.7(3)
C18 C14 Ti1 C17 -164.2(7)
C15 C14 Ti1 C16 38.5(3)
C13 C14 Ti1 C16 -80.6(3)
C18 C14 Ti1 C16 154.9(7)
C15 C14 Ti1 C13 119.1(5)
C18 C14 Ti1 C13 -124.5(7)
C15 C14 Ti1 C2 -118.4(3)
C13 C14 Ti1 C2 122.5(3)
C18 C14 Ti1 C2 -2.1(7)
C15 C14 Ti1 C1 -89.1(3)
C13 C14 Ti1 C1 151.8(3)
C18 C14 Ti1 C1 27.2(6)
C15 C14 Ti1 C5 -105.3(3)
C13 C14 Ti1 C5 135.5(3)
C18 C14 Ti1 C5 11.0(6)
C15 C14 Ti1 C3 -150.4(3)
C13 C14 Ti1 C3 90.4(3)
C18 C14 Ti1 C3 -34.1(6)
C15 C14 Ti1 C4 -138.8(3)
C13 C14 Ti1 C4 102.1(3)
C18 C14 Ti1 C4 -22.5(6)
Si6 N2 Ti2 O4 -40.6(6)
Si6 N2 Ti2 C50 91.4(6)
Si6 N2 Ti2 C370 -125.6(6)
Si6 N2 Ti2 C52 35.5(6)
Si6 N2 Ti2 C51 62.7(6)
Si6 N2 Ti2 C48 41.7(7)
Si6 N2 Ti2 C36 -160.2(6)
Si6 N2 Ti2 C38 -114.2(5)
Si6 N2 Ti2 C49 87.4(6)
Si6 N2 Ti2 C40 -174.3(5)
Si6 N2 Ti2 C39 -145.6(5)
C60 O4 Ti2 N2 -7.2(10)
C60 O4 Ti2 C50 -107.1(10)
C60 O4 Ti2 C370 76.4(10)
C60 O4 Ti2 C52 -105.0(10)
C60 O4 Ti2 C51 -86.7(10)
C60 O4 Ti2 C48 -139.2(10)
C60 O4 Ti2 C36 75.5(10)
C60 O4 Ti2 C38 108.0(10)
C60 O4 Ti2 C49 -143.2(10)
C60 O4 Ti2 C40 115.0(10)
C60 O4 Ti2 C39 130.2(10)
C51 C50 Ti2 N2 -60.6(4)
C49 C50 Ti2 N2 -174.1(4)
C54 C50 Ti2 N2 58.8(7)
C51 C50 Ti2 O4 38.5(5)
C49 C50 Ti2 O4 -75.1(4)
C54 C50 Ti2 O4 157.9(6)
C51 C50 Ti2 C370 -147.2(3)
C49 C50 Ti2 C370 99.2(4)
C54 C50 Ti2 C370 -27.8(8)
C51 C50 Ti2 C52 36.0(3)
C49 C50 Ti2 C52 -77.5(4)
C54 C50 Ti2 C52 155.4(7)
C49 C50 Ti2 C51 -113.6(5)
C54 C50 Ti2 C51 119.4(8)
C51 C50 Ti2 C48 77.2(4)
C49 C50 Ti2 C48 -36.4(3)
C54 C50 Ti2 C48 -163.4(7)
C51 C50 Ti2 C36 -143.9(3)
C49 C50 Ti2 C36 102.6(4)
C54 C50 Ti2 C36 -24.5(7)
C51 C50 Ti2 C38 157.7(3)
C49 C50 Ti2 C38 44.1(5)
C54 C50 Ti2 C38 -82.9(7)
C51 C50 Ti2 C49 113.6(5)
C54 C50 Ti2 C49 -127.0(8)
C51 C50 Ti2 C40 -173.4(4)
C49 C50 Ti2 C40 73.0(4)
C54 C50 Ti2 C40 -54.0(7)
C51 C50 Ti2 C39 157.3(3)
C49 C50 Ti2 C39 43.7(4)
C54 C50 Ti2 C39 -83.3(7)
C38 C370 Ti2 N2 160.8(3)
C36 C370 Ti2 N2 -84.8(3)
C41 C370 Ti2 N2 41.1(4)
C38 C370 Ti2 O4 67.0(3)
C36 C370 Ti2 O4 -178.7(3)
C41 C370 Ti2 O4 -52.7(4)
C38 C370 Ti2 C50 -108.7(4)
C36 C370 Ti2 C50 5.6(5)
C41 C370 Ti2 C50 131.6(4)
C38 C370 Ti2 C52 62.9(7)
C36 C370 Ti2 C52 177.3(5)
C41 C370 Ti2 C52 -56.8(7)
C38 C370 Ti2 C51 -173.4(5)
C36 C370 Ti2 C51 -59.0(7)
C41 C370 Ti2 C51 66.9(7)
C38 C370 Ti2 C48 -3.7(5)
C36 C370 Ti2 C48 110.7(4)
C41 C370 Ti2 C48 -123.4(4)
C38 C370 Ti2 C36 -114.4(4)
C41 C370 Ti2 C36 125.9(5)
C36 C370 Ti2 C38 114.4(4)
C41 C370 Ti2 C38 -119.7(5)
C38 C370 Ti2 C49 -57.5(4)
C36 C370 Ti2 C49 56.8(5)
C41 C370 Ti2 C49 -177.2(4)
C38 C370 Ti2 C40 -76.4(3)
C36 C370 Ti2 C40 37.9(3)
C41 C370 Ti2 C40 163.9(5)
C38 C370 Ti2 C39 -36.0(3)
C36 C370 Ti2 C39 78.4(3)
C41 C370 Ti2 C39 -155.7(5)
C51 C52 Ti2 N2 54.9(4)
C48 C52 Ti2 N2 171.7(3)
C56 C52 Ti2 N2 -66.2(5)
C51 C52 Ti2 O4 146.3(4)
C48 C52 Ti2 O4 -97.0(3)
C56 C52 Ti2 O4 25.1(5)
C51 C52 Ti2 C50 -35.6(4)
C48 C52 Ti2 C50 81.1(4)
C56 C52 Ti2 C50 -156.8(6)
C51 C52 Ti2 C370 150.4(5)
C48 C52 Ti2 C370 -92.8(6)
C56 C52 Ti2 C370 29.3(8)
C48 C52 Ti2 C51 116.8(5)
C56 C52 Ti2 C51 -121.1(6)
C51 C52 Ti2 C48 -116.8(5)
C56 C52 Ti2 C48 122.1(6)
C51 C52 Ti2 C36 -35.3(8)
C48 C52 Ti2 C36 81.5(7)
C56 C52 Ti2 C36 -156.4(6)
C51 C52 Ti2 C38 -165.7(3)
C48 C52 Ti2 C38 -48.9(4)
C56 C52 Ti2 C38 73.2(5)
C51 C52 Ti2 C49 -76.1(4)
C48 C52 Ti2 C49 40.7(4)
C56 C52 Ti2 C49 162.8(6)
C51 C52 Ti2 C40 -82.3(4)
C48 C52 Ti2 C40 34.5(4)
C56 C52 Ti2 C40 156.6(4)
C51 C52 Ti2 C39 -124.2(4)
C48 C52 Ti2 C39 -7.4(4)
C56 C52 Ti2 C39 114.7(5)
C50 C51 Ti2 N2 117.9(4)
C52 C51 Ti2 N2 -124.4(4)
C55 C51 Ti2 N2 -0.5(6)
C50 C51 Ti2 O4 -151.3(4)
C52 C51 Ti2 O4 -33.7(4)
C55 C51 Ti2 O4 90.3(6)
C52 C51 Ti2 C50 117.6(5)
C55 C51 Ti2 C50 -118.4(7)
C50 C51 Ti2 C370 91.8(7)
C52 C51 Ti2 C370 -150.6(5)
C55 C51 Ti2 C370 -26.6(10)
C50 C51 Ti2 C52 -117.6(5)
C55 C51 Ti2 C52 124.0(8)
C50 C51 Ti2 C48 -80.6(4)
C52 C51 Ti2 C48 37.0(3)
C55 C51 Ti2 C48 160.9(7)
C50 C51 Ti2 C36 50.1(5)
C52 C51 Ti2 C36 167.7(3)
C55 C51 Ti2 C36 -68.3(7)
C50 C51 Ti2 C38 -73.6(8)
C52 C51 Ti2 C38 44.0(9)
C55 C51 Ti2 C38 168.0(7)
C50 C51 Ti2 C49 -38.1(4)
C52 C51 Ti2 C49 79.5(4)
C55 C51 Ti2 C49 -156.5(7)
C50 C51 Ti2 C40 8.0(4)
C52 C51 Ti2 C40 125.6(3)
C55 C51 Ti2 C40 -110.4(6)
C50 C51 Ti2 C39 -32.9(5)
C52 C51 Ti2 C39 84.7(4)
C55 C51 Ti2 C39 -151.4(5)
C52 C48 Ti2 N2 -11.1(4)
C49 C48 Ti2 N2 99.0(4)
Si5 C48 Ti2 N2 -131.8(4)
C52 C48 Ti2 O4 76.3(3)
C49 C48 Ti2 O4 -173.7(4)
Si5 C48 Ti2 O4 -44.5(4)
C52 C48 Ti2 C50 -75.5(3)
C49 C48 Ti2 C50 34.6(4)
Si5 C48 Ti2 C50 163.8(5)
C52 C48 Ti2 C370 148.0(3)
C49 C48 Ti2 C370 -101.9(4)
Si5 C48 Ti2 C370 27.3(6)
C49 C48 Ti2 C52 110.1(5)
Si5 C48 Ti2 C52 -120.8(6)
C52 C48 Ti2 C51 -36.0(3)
C49 C48 Ti2 C51 74.1(4)
Si5 C48 Ti2 C51 -156.7(5)
C52 C48 Ti2 C36 -155.2(3)
C49 C48 Ti2 C36 -45.1(5)
Si5 C48 Ti2 C36 84.1(5)
C52 C48 Ti2 C38 145.9(3)
C49 C48 Ti2 C38 -104.1(4)
Si5 C48 Ti2 C38 25.1(5)
C52 C48 Ti2 C49 -110.1(5)
Si5 C48 Ti2 C49 129.2(6)
C52 C48 Ti2 C40 -156.3(3)
C49 C48 Ti2 C40 -46.3(4)
Si5 C48 Ti2 C40 82.9(5)
C52 C48 Ti2 C39 174.0(3)
C49 C48 Ti2 C39 -75.9(4)
Si5 C48 Ti2 C39 53.3(4)
C40 C36 Ti2 N2 -155.9(3)
C370 C36 Ti2 N2 90.8(3)
Si4 C36 Ti2 N2 -35.3(3)
C40 C36 Ti2 O4 114.8(3)
C370 C36 Ti2 O4 1.5(4)
Si4 C36 Ti2 O4 -124.6(3)
C40 C36 Ti2 C50 -63.1(3)
C370 C36 Ti2 C50 -176.4(3)
Si4 C36 Ti2 C50 57.5(4)
C40 C36 Ti2 C370 113.3(4)
Si4 C36 Ti2 C370 -126.1(5)
C40 C36 Ti2 C52 -63.5(7)
C370 C36 Ti2 C52 -176.7(6)
Si4 C36 Ti2 C52 57.1(8)
C40 C36 Ti2 C51 -89.2(4)
C370 C36 Ti2 C51 157.5(3)
Si4 C36 Ti2 C51 31.4(5)
C40 C36 Ti2 C48 -2.0(4)
C370 C36 Ti2 C48 -115.3(4)
Si4 C36 Ti2 C48 118.6(4)
C40 C36 Ti2 C38 76.2(3)
C370 C36 Ti2 C38 -37.1(3)
Si4 C36 Ti2 C38 -163.2(4)
C40 C36 Ti2 C49 -27.9(4)
C370 C36 Ti2 C49 -141.2(3)
Si4 C36 Ti2 C49 92.7(4)
C370 C36 Ti2 C40 -113.3(4)
Si4 C36 Ti2 C40 120.6(5)
C40 C36 Ti2 C39 36.4(3)
C370 C36 Ti2 C39 -76.9(3)
Si4 C36 Ti2 C39 157.0(4)
C370 C38 Ti2 N2 -21.1(3)
C39 C38 Ti2 N2 -137.8(3)
C42 C38 Ti2 N2 100.6(5)
C370 C38 Ti2 O4 -107.1(3)
C39 C38 Ti2 O4 136.2(3)
C42 C38 Ti2 O4 14.6(5)
C370 C38 Ti2 C50 115.9(4)
C39 C38 Ti2 C50 -0.8(5)
C42 C38 Ti2 C50 -122.3(5)
C39 C38 Ti2 C370 -116.7(4)
C42 C38 Ti2 C370 121.7(6)
C370 C38 Ti2 C52 -155.8(3)
C39 C38 Ti2 C52 87.5(4)
C42 C38 Ti2 C52 -34.1(6)
C370 C38 Ti2 C51 171.4(7)
C39 C38 Ti2 C51 54.7(8)
C42 C38 Ti2 C51 -66.9(10)
C370 C38 Ti2 C48 177.6(3)
C39 C38 Ti2 C48 60.9(3)
C42 C38 Ti2 C48 -60.7(5)
C370 C38 Ti2 C36 38.5(3)
C39 C38 Ti2 C36 -78.2(3)
C42 C38 Ti2 C36 160.2(6)
C370 C38 Ti2 C49 140.4(3)
C39 C38 Ti2 C49 23.7(4)
C42 C38 Ti2 C49 -97.8(5)
C370 C38 Ti2 C40 79.6(3)
C39 C38 Ti2 C40 -37.1(3)
C42 C38 Ti2 C40 -158.7(6)
C370 C38 Ti2 C39 116.7(4)
C42 C38 Ti2 C39 -121.6(6)
C50 C49 Ti2 N2 7.4(5)
C48 C49 Ti2 N2 -111.3(4)
C53 C49 Ti2 N2 124.0(9)
C50 C49 Ti2 O4 125.8(4)
C48 C49 Ti2 O4 7.0(4)
C53 C49 Ti2 O4 -117.7(9)
C48 C49 Ti2 C50 -118.7(5)
C53 C49 Ti2 C50 116.6(11)
C50 C49 Ti2 C370 -121.0(4)
C48 C49 Ti2 C370 120.3(3)
C53 C49 Ti2 C370 -4.4(11)
C50 C49 Ti2 C52 78.9(4)
C48 C49 Ti2 C52 -39.9(3)
C53 C49 Ti2 C52 -164.6(10)
C50 C49 Ti2 C51 37.8(3)
C48 C49 Ti2 C51 -80.9(3)
C53 C49 Ti2 C51 154.4(10)
C50 C49 Ti2 C48 118.7(5)
C53 C49 Ti2 C48 -124.7(11)
C50 C49 Ti2 C36 -90.2(4)
C48 C49 Ti2 C36 151.0(3)
C53 C49 Ti2 C36 26.3(10)
C50 C49 Ti2 C38 -151.3(3)
C48 C49 Ti2 C38 90.0(3)
C53 C49 Ti2 C38 -34.7(10)
C50 C49 Ti2 C40 -105.4(4)
C48 C49 Ti2 C40 135.9(4)
C53 C49 Ti2 C40 11.2(9)
C50 C49 Ti2 C39 -138.7(4)
C48 C49 Ti2 C39 102.6(4)
C53 C49 Ti2 C39 -22.1(9)
C39 C40 Ti2 N2 142.2(3)
C36 C40 Ti2 N2 25.9(3)
C44 C40 Ti2 N2 -95.1(5)
C39 C40 Ti2 O4 28.5(4)
C36 C40 Ti2 O4 -87.8(3)
C44 C40 Ti2 O4 151.1(5)
C39 C40 Ti2 C50 -121.4(3)
C36 C40 Ti2 C50 122.4(3)
C44 C40 Ti2 C50 1.3(5)
C39 C40 Ti2 C370 77.3(3)
C36 C40 Ti2 C370 -38.9(3)
C44 C40 Ti2 C370 -160.0(6)
C39 C40 Ti2 C52 -84.5(4)
C36 C40 Ti2 C52 159.2(3)
C44 C40 Ti2 C52 38.2(6)
C39 C40 Ti2 C51 -125.7(3)
C36 C40 Ti2 C51 118.0(3)
C44 C40 Ti2 C51 -3.0(6)
C39 C40 Ti2 C48 -65.1(3)
C36 C40 Ti2 C48 178.7(3)
C44 C40 Ti2 C48 57.6(5)
C39 C40 Ti2 C36 116.3(4)
C44 C40 Ti2 C36 -121.1(6)
C39 C40 Ti2 C38 36.6(3)
C36 C40 Ti2 C38 -79.6(3)
C44 C40 Ti2 C38 159.3(6)
C39 C40 Ti2 C49 -89.6(4)
C36 C40 Ti2 C49 154.1(3)
C44 C40 Ti2 C49 33.1(5)
C36 C40 Ti2 C39 -116.3(4)
C44 C40 Ti2 C39 122.7(6)
C38 C39 Ti2 N2 61.0(4)
C40 C39 Ti2 N2 -54.6(4)
C43 C39 Ti2 N2 -179.6(4)
C38 C39 Ti2 O4 -42.1(3)
C40 C39 Ti2 O4 -157.7(3)
C43 C39 Ti2 O4 77.2(5)
C38 C39 Ti2 C50 179.5(3)
C40 C39 Ti2 C50 63.9(3)
C43 C39 Ti2 C50 -61.2(5)
C38 C39 Ti2 C370 36.6(3)
C40 C39 Ti2 C370 -79.0(3)
C43 C39 Ti2 C370 155.9(6)
C38 C39 Ti2 C52 -120.3(3)
C40 C39 Ti2 C52 124.1(3)
C43 C39 Ti2 C52 -0.9(6)
C38 C39 Ti2 C51 -162.4(3)
C40 C39 Ti2 C51 82.0(4)
C43 C39 Ti2 C51 -43.1(6)
C38 C39 Ti2 C48 -124.4(3)
C40 C39 Ti2 C48 120.0(3)
C43 C39 Ti2 C48 -5.1(5)
C38 C39 Ti2 C36 78.7(3)
C40 C39 Ti2 C36 -36.9(3)
C43 C39 Ti2 C36 -162.0(6)
C40 C39 Ti2 C38 -115.6(4)
C43 C39 Ti2 C38 119.3(6)
C38 C39 Ti2 C49 -158.2(4)
C40 C39 Ti2 C49 86.2(3)
C43 C39 Ti2 C49 -38.9(5)
C38 C39 Ti2 C40 115.6(4)
C43 C39 Ti2 C40 -125.1(6)
O1 C25 Cr1 C26 82(17)
O1 C25 Cr1 C27 -7(17)
O1 C25 Cr1 C29 173(100)
O1 C25 Cr1 C28 -160(17)
O1 C25 Cr1 C30 -151(17)
O1 C25 Cr1 C32 -123(17)
O1 C25 Cr1 C31 -100(17)
O2 C26 Cr1 C25 95(19)
O2 C26 Cr1 C27 -174(100)
O2 C26 Cr1 C29 -34(19)
O2 C26 Cr1 C28 -6(19)
O2 C26 Cr1 C30 -71(19)
O2 C26 Cr1 C32 -23(20)
O2 C26 Cr1 C31 -82(19)
O3 C27 Cr1 C25 26(53)
O3 C27 Cr1 C26 -63(53)
O3 C27 Cr1 C29 -154(53)
O3 C27 Cr1 C28 139(53)
O3 C27 Cr1 C30 -165(100)
O3 C27 Cr1 C32 131(53)
O3 C27 Cr1 C31 160(100)
C30 C29 Cr1 C25 163.0(4)
C28 C29 Cr1 C25 47.3(5)
C30 C29 Cr1 C26 -107.3(4)
C28 C29 Cr1 C26 137.0(4)
C30 C29 Cr1 C27 -17.2(6)
C28 C29 Cr1 C27 -132.8(5)
C30 C29 Cr1 C28 115.6(6)
C28 C29 Cr1 C30 -115.6(6)
C30 C29 Cr1 C32 78.6(4)
C28 C29 Cr1 C32 -37.0(4)
C30 C29 Cr1 C31 37.5(4)
C28 C29 Cr1 C31 -78.2(4)
C32 C28 Cr1 C25 98.1(4)
C29 C28 Cr1 C25 -144.9(4)
C32 C28 Cr1 C26 -167.2(4)
C29 C28 Cr1 C26 -50.2(5)
C32 C28 Cr1 C27 -12.8(7)
C29 C28 Cr1 C27 104.2(6)
C32 C28 Cr1 C29 -117.0(6)
C32 C28 Cr1 C30 -78.7(4)
C29 C28 Cr1 C30 38.3(4)
C29 C28 Cr1 C32 117.0(6)
C32 C28 Cr1 C31 -36.6(4)
C29 C28 Cr1 C31 80.4(4)
C31 C30 Cr1 C25 67.4(10)
C29 C30 Cr1 C25 -49.1(10)
C31 C30 Cr1 C26 -166.8(4)
C29 C30 Cr1 C26 76.6(5)
C31 C30 Cr1 C27 -74.8(4)
C29 C30 Cr1 C27 168.7(4)
C31 C30 Cr1 C29 116.6(6)
C31 C30 Cr1 C28 78.0(4)
C29 C30 Cr1 C28 -38.6(4)
C31 C30 Cr1 C32 36.2(4)
C29 C30 Cr1 C32 -80.4(5)
C29 C30 Cr1 C31 -116.6(6)
C31 C32 Cr1 C25 152.3(4)
C28 C32 Cr1 C25 -90.0(4)
C31 C32 Cr1 C26 -92.6(7)
C28 C32 Cr1 C26 25.1(8)
C31 C32 Cr1 C27 55.4(5)
C28 C32 Cr1 C27 173.1(4)
C31 C32 Cr1 C29 -79.6(5)
C28 C32 Cr1 C29 38.1(4)
C31 C32 Cr1 C28 -117.7(6)
C31 C32 Cr1 C30 -36.9(4)
C28 C32 Cr1 C30 80.8(4)
C28 C32 Cr1 C31 117.7(6)
C32 C31 Cr1 C25 -39.0(6)
C30 C31 Cr1 C25 -157.5(4)
C32 C31 Cr1 C26 137.5(5)
C30 C31 Cr1 C26 19.1(6)
C32 C31 Cr1 C27 -131.5(4)
C30 C31 Cr1 C27 110.1(4)
C32 C31 Cr1 C29 80.3(5)
C30 C31 Cr1 C29 -38.1(4)
C32 C31 Cr1 C28 37.2(4)
C30 C31 Cr1 C28 -81.3(4)
C32 C31 Cr1 C30 118.4(6)
C30 C31 Cr1 C32 -118.4(6)
O4 C60 Cr2 C61 30(16)
O4 C60 Cr2 C62 -61(16)
O4 C60 Cr2 C63 157(16)
O4 C60 Cr2 C67 -166(16)
O4 C60 Cr2 C64 125(16)
O4 C60 Cr2 C66 -153(15)
O4 C60 Cr2 C65 128(15)
O5 C61 Cr2 C60 43(20)
O5 C61 Cr2 C62 134(20)
O5 C61 Cr2 C63 -56(20)
O5 C61 Cr2 C67 -100(20)
O5 C61 Cr2 C64 -76(20)
O5 C61 Cr2 C66 -135(20)
O5 C61 Cr2 C65 -114(20)
O6 C62 Cr2 C60 -9(100)
O6 C62 Cr2 C61 -97(100)
O6 C62 Cr2 C63 96(100)
O6 C62 Cr2 C67 104(100)
O6 C62 Cr2 C64 162(100)
O6 C62 Cr2 C66 138(100)
O6 C62 Cr2 C65 167(100)
C64 C63 Cr2 C60 -129.8(4)
C67 C63 Cr2 C60 114.0(4)
C64 C63 Cr2 C61 -35.7(5)
C67 C63 Cr2 C61 -151.9(4)
C64 C63 Cr2 C62 128.0(4)
C67 C63 Cr2 C62 11.7(6)
C64 C63 Cr2 C67 116.3(5)
C67 C63 Cr2 C64 -116.3(5)
C64 C63 Cr2 C66 78.8(4)
C67 C63 Cr2 C66 -37.4(4)
C64 C63 Cr2 C65 37.9(4)
C67 C63 Cr2 C65 -78.4(4)
C66 C67 Cr2 C60 168.3(4)
C63 C67 Cr2 C60 -76.0(4)
C66 C67 Cr2 C61 -52.1(8)
C63 C67 Cr2 C61 63.6(8)
C66 C67 Cr2 C62 71.7(4)
C63 C67 Cr2 C62 -172.5(4)
C66 C67 Cr2 C63 -115.7(5)
C66 C67 Cr2 C64 -78.4(4)
C63 C67 Cr2 C64 37.3(4)
C63 C67 Cr2 C66 115.7(5)
C66 C67 Cr2 C65 -36.1(4)
C63 C67 Cr2 C65 79.7(4)
C63 C64 Cr2 C60 61.1(4)
C65 C64 Cr2 C60 177.6(4)
C63 C64 Cr2 C61 152.0(4)
C65 C64 Cr2 C61 -91.5(4)
C63 C64 Cr2 C62 -108.3(5)
C65 C64 Cr2 C62 8.2(7)
C65 C64 Cr2 C63 116.5(6)
C63 C64 Cr2 C67 -38.8(4)
C65 C64 Cr2 C67 77.7(5)
C63 C64 Cr2 C66 -80.4(4)
C65 C64 Cr2 C66 36.1(4)
C63 C64 Cr2 C65 -116.5(6)
C65 C66 Cr2 C60 -138.5(5)
C67 C66 Cr2 C60 -20.0(6)
C65 C66 Cr2 C61 37.6(5)
C67 C66 Cr2 C61 156.0(4)
C65 C66 Cr2 C62 128.8(4)
C67 C66 Cr2 C62 -112.8(4)
C65 C66 Cr2 C63 -79.3(4)
C67 C66 Cr2 C63 39.2(4)
C65 C66 Cr2 C67 -118.4(6)
C65 C66 Cr2 C64 -37.3(4)
C67 C66 Cr2 C64 81.1(4)
C67 C66 Cr2 C65 118.4(6)
C66 C65 Cr2 C60 112.8(7)
C64 C65 Cr2 C60 -5.4(9)
C66 C65 Cr2 C61 -149.9(4)
C64 C65 Cr2 C61 91.9(4)
C66 C65 Cr2 C62 -57.3(5)
C64 C65 Cr2 C62 -175.4(4)
C66 C65 Cr2 C63 80.6(5)
C64 C65 Cr2 C63 -37.5(4)
C66 C65 Cr2 C67 36.8(4)
C64 C65 Cr2 C67 -81.4(5)
C66 C65 Cr2 C64 118.1(6)
C64 C65 Cr2 C66 -118.1(6)
